data_7216489
loop_
_publ_author_name
'Henkelis, James J.'
'Hardie, Michaele J.'

_publ_section_title
;
 Tuning the coordination chemistry of cyclotriveratrylene ligand pairs
 through alkyl chain aggregation
;
_journal_issue 35
_journal_name_full CrystEngComm
_journal_page_first 8138
_journal_paper_doi 10.1039/C4CE00467A
_journal_volume 16
_journal_year 2014
_chemical_formula_sum 'C129.5 H163.5 Ag2 B36 Co2 N7.5 O15'
_chemical_formula_weight 2787.94
_chemical_name_systematic
; 
{(+-)-2,7,12-tripropoxy-3,8,13-
tris(2-quinolylmethyl)-10,15-dihydro-5H-tribenzo[a,d,g]
cyclononene}silver(I) cobalt(III) bis(dicarbollide)
nitromethane 
;
_space_group_IT_number 14
_symmetry_cell_setting monoclinic
_symmetry_space_group_name_Hall '-P 2ybc'
_symmetry_space_group_name_H-M 'P 1 21/c 1'
_atom_sites_solution_hydrogens geom
_atom_sites_solution_primary direct
_atom_sites_solution_secondary difmap
_audit_creation_method SHELXL-97
_cell_angle_alpha 90.00
_cell_angle_beta 90.525(3)
_cell_angle_gamma 90.00
_cell_formula_units_Z 4
_cell_length_a 19.3628(7)
_cell_length_b 43.7924(11)
_cell_length_c 16.6371(6)
_cell_measurement_temperature 100(2)
_cell_volume 14106.7(8)
_computing_structure_refinement 'SHELXL-97 (Sheldrick, 1997)'
_computing_structure_solution 'SHELXS-97 (Sheldrick, 1990)'
_diffrn_ambient_temperature 100(2)
_diffrn_measured_fraction_theta_full 0.999
_diffrn_measured_fraction_theta_max 0.999
_diffrn_radiation_monochromator graphite
_diffrn_radiation_source 'station I19 Diamond light source'
_diffrn_radiation_type synchrotron
_diffrn_radiation_wavelength 0.68890
_diffrn_reflns_av_R_equivalents 0.0819
_diffrn_reflns_av_sigmaI/netI 0.0555
_diffrn_reflns_limit_h_max 21
_diffrn_reflns_limit_h_min -21
_diffrn_reflns_limit_k_max 47
_diffrn_reflns_limit_k_min -48
_diffrn_reflns_limit_l_max 18
_diffrn_reflns_limit_l_min -18
_diffrn_reflns_number 96831
_diffrn_reflns_theta_full 22.50
_diffrn_reflns_theta_max 22.50
_diffrn_reflns_theta_min 1.56
_exptl_absorpt_coefficient_mu 0.567
_exptl_absorpt_correction_T_max 0.9455
_exptl_absorpt_correction_T_min 0.8854
_exptl_absorpt_correction_type multi-scan
_exptl_crystal_colour yellow
_exptl_crystal_density_diffrn 1.313
_exptl_crystal_density_method 'not measured'
_exptl_crystal_description block
_exptl_crystal_F_000 5764
_exptl_crystal_size_max 0.22
_exptl_crystal_size_mid 0.20
_exptl_crystal_size_min 0.10
_refine_diff_density_max 2.432
_refine_diff_density_min -2.729
_refine_diff_density_rms 0.137
_refine_ls_extinction_method none
_refine_ls_goodness_of_fit_ref 1.377
_refine_ls_hydrogen_treatment constr
_refine_ls_matrix_type fullcycle
_refine_ls_number_parameters 1633
_refine_ls_number_reflns 20256
_refine_ls_number_restraints 2
_refine_ls_restrained_S_all 1.378
_refine_ls_R_factor_all 0.1350
_refine_ls_R_factor_gt 0.1128
_refine_ls_shift/su_max 0.018
_refine_ls_shift/su_mean 0.001
_refine_ls_structure_factor_coef Fsqd
_refine_ls_weighting_details 'calc w=1/[\s^2^(Fo^2^)+(0.2000P)^2^+0.0000P] where P=(Fo^2^+2Fc^2^)/3'
_refine_ls_weighting_scheme calc
_refine_ls_wR_factor_gt 0.3054
_refine_ls_wR_factor_ref 0.3462
_reflns_number_gt 15562
_reflns_number_total 20256
_reflns_threshold_expression >2sigma(I)
_cod_data_source_file c4ce00467a2.cif
_cod_data_source_block c:
_cod_depositor_comments
;
The following automatic conversions were performed:

'_symmetry_cell_setting' value 'Monoclinic' changed to 'monoclinic'
according to
/usr/data/users/saulius/crontab/automatic-downloads/rss-feeds/RSC/lib/dictionaries/cif_core.dic
dictionary named 'cif_core.dic' version 2.4.2 from 2011-04-26.

Automatic conversion script
Id: cif_fix_values 2281 2013-09-26 08:29:07Z andrius 

 Adding full bibliography for 7216487--7216490.cif.
;
_cod_original_sg_symbol_H-M P21/c
_cod_original_formula_sum 'C129.50 H163.50 Ag2 B36 Co2 N7.50 O15'
_cod_database_code 7216489

loop_
_symmetry_equiv_pos_as_xyz
'x, y, z'
'-x, y+1/2, -z+1/2'
'-x, -y, -z'
'x, -y-1/2, z-1/2'

loop_
_atom_site_label
_atom_site_type_symbol
_atom_site_fract_x
_atom_site_fract_y
_atom_site_fract_z
_atom_site_U_iso_or_equiv
_atom_site_adp_type
_atom_site_occupancy
_atom_site_symmetry_multiplicity
_atom_site_calc_flag
_atom_site_refinement_flags
_atom_site_disorder_assembly
_atom_site_disorder_group
Ag1 Ag -0.61348(5) 0.682892(15) 0.80069(6) 0.0558(2) Uani 1 1 d . . .
O1 O 0.1577(4) 0.53801(16) 0.4114(8) 0.095(3) Uani 1 1 d . . .
N1 N 0.3790(6) 0.5052(3) 0.5597(8) 0.089(3) Uiso 1 1 d . . .
C1 C 0.1884(6) 0.6214(2) 0.3805(6) 0.055(2) Uani 1 1 d . B .
B1 B 0.1694(7) 0.8011(3) 0.5073(10) 0.071(4) Uani 1 1 d . . .
H1 H 0.1342 0.7825 0.4859 0.085 Uiso 1 1 calc R . .
Ag2 Ag -0.11191(5) 0.683767(15) 0.64763(6) 0.0571(3) Uani 1 1 d . . .
O2 O 0.2908(4) 0.54045(16) 0.4448(6) 0.077(2) Uani 1 1 d . B .
N2 N 0.3963(4) 0.73197(17) 0.8232(5) 0.054(2) Uani 1 1 d . . .
H2 H 0.3834 0.7128 0.8173 0.065 Uiso 1 1 calc R . .
C2 C 0.1524(6) 0.5930(2) 0.3870(7) 0.063(3) Uani 1 1 d . . .
H39 H 0.1041 0.5924 0.3767 0.076 Uiso 1 1 calc R B .
B2 B 0.2265(6) 0.7958(3) 0.5871(8) 0.059(3) Uani 1 1 d . . .
H2A H 0.2281 0.7734 0.6196 0.071 Uiso 1 1 calc R . .
Co3 Co 0.29409(8) 0.86504(3) 0.58304(9) 0.0555(4) Uani 1 1 d . . .
O3 O 0.4516(4) 0.66563(14) 0.6196(4) 0.0572(17) Uani 1 1 d . B .
N3 N -0.1286(5) 0.63467(17) 0.6677(6) 0.058(2) Uani 1 1 d . . .
C3 C 0.1868(6) 0.5662(2) 0.4083(8) 0.068(3) Uani 1 1 d . B .
B3 B 0.2586(7) 0.7999(3) 0.4902(9) 0.065(3) Uani 1 1 d . . .
H3 H 0.2820 0.7803 0.4566 0.078 Uiso 1 1 calc R . .
Co4 Co -0.21562(9) 0.86566(3) 0.86092(10) 0.0649(4) Uani 1 1 d . . .
O4 O 0.3858(4) 0.71390(14) 0.6625(4) 0.0564(17) Uani 1 1 d . . .
N4 N -0.1064(4) 0.73319(17) 0.6255(5) 0.0496(19) Uani 1 1 d . . .
C4 C 0.2595(6) 0.5675(2) 0.4212(7) 0.062(3) Uani 1 1 d . . .
B4 B 0.2075(7) 0.8281(3) 0.4378(11) 0.072(4) Uani 1 1 d . . .
H4 H 0.1970 0.8280 0.3715 0.086 Uiso 1 1 calc R . .
O5 O 0.0409(4) 0.70404(15) 0.6495(5) 0.0580(17) Uani 1 1 d . . .
N5 N -0.1738(13) 0.4945(6) 0.8649(18) 0.205(10) Uani 1 1 d . . .
C5 C 0.2921(6) 0.5955(2) 0.4123(7) 0.059(3) Uani 1 1 d . B .
H5 H 0.3405 0.5966 0.4215 0.070 Uiso 1 1 calc R . .
B5 B 0.1447(8) 0.8400(3) 0.5091(10) 0.074(4) Uani 1 1 d . . .
H5A H 0.0925 0.8481 0.4891 0.089 Uiso 1 1 calc R . .
O6 O -0.0116(4) 0.65353(14) 0.5959(5) 0.064(2) Uani 1 1 d . B .
N6 N -0.6288(4) 0.63436(16) 0.7724(5) 0.050(2) Uani 1 1 d . . .
C6 C 0.2579(6) 0.6214(2) 0.3911(7) 0.057(3) Uani 1 1 d . . .
B6 B 0.1563(7) 0.8203(3) 0.5972(11) 0.068(4) Uani 1 1 d . . .
H6 H 0.1108 0.8150 0.6358 0.081 Uiso 1 1 calc R . .
O7 O -0.1134(4) 0.71414(14) 0.7860(4) 0.0528(16) Uani 1 1 d . . .
N7 N -0.4109(10) 0.5363(4) 0.8151(11) 0.135(5) Uiso 1 1 d . . .
C7 C 0.3016(6) 0.6508(2) 0.3809(7) 0.059(3) Uani 1 1 d . B .
H7A H 0.3459 0.6452 0.3554 0.071 Uiso 1 1 calc R . .
H7B H 0.2768 0.6648 0.3439 0.071 Uiso 1 1 calc R . .
B7 B 0.2402(6) 0.8300(3) 0.6399(8) 0.056(3) Uani 1 1 d . . .
H7 H 0.2494 0.8303 0.7065 0.068 Uiso 1 1 calc R . .
O8 O -0.0488(4) 0.66472(15) 0.8234(5) 0.0605(18) Uani 1 1 d . . .
N8 N -0.2566(18) 0.5294(7) 0.640(2) 0.129(5) Uiso 0.50 1 d PD A 1
C8 C 0.3169(5) 0.6675(2) 0.4581(7) 0.054(2) Uani 1 1 d . . .
B8 B 0.1910(6) 0.8553(2) 0.5871(8) 0.055(3) Uani 1 1 d . . .
H8 H 0.1656 0.8743 0.6210 0.065 Uiso 1 1 calc R . .
O9 O -0.2180(5) 0.5374(2) 0.9933(8) 0.109(4) Uani 1 1 d . . .
C9 C 0.3734(5) 0.6577(2) 0.5039(7) 0.056(3) Uani 1 1 d . B .
H9 H 0.3983 0.6402 0.4870 0.068 Uiso 1 1 calc R . .
B9 B 0.2203(6) 0.8599(3) 0.4959(8) 0.055(3) Uani 1 1 d . . .
H9A H 0.2157 0.8822 0.4633 0.066 Uiso 1 1 calc R . .
O10 O -0.3472(4) 0.53615(19) 1.0334(6) 0.086(3) Uani 1 1 d . . .
C10 C 0.3944(5) 0.6727(2) 0.5732(6) 0.053(2) Uani 1 1 d . . .
B10 B 0.4194(9) 0.9295(4) 0.6534(12) 0.086(5) Uani 1 1 d . . .
H10 H 0.4558 0.9480 0.6729 0.103 Uiso 1 1 calc R . .
O11 O -0.5079(4) 0.65371(14) 0.8446(5) 0.0583(18) Uani 1 1 d . . .
C11 C 0.3602(5) 0.6991(2) 0.5959(6) 0.053(2) Uani 1 1 d . B .
B11 B 0.4467(7) 0.8911(3) 0.6491(10) 0.072(4) Uani 1 1 d . . .
H11 H 0.5005 0.8843 0.6668 0.087 Uiso 1 1 calc R . .
O12 O -0.4572(4) 0.70414(15) 0.7961(4) 0.0560(17) Uani 1 1 d . . .
C12 C 0.3040(5) 0.7093(2) 0.5509(7) 0.053(2) Uani 1 1 d . . .
H12 H 0.2802 0.7272 0.5677 0.063 Uiso 1 1 calc R B .
B12 B 0.4266(9) 0.9121(3) 0.5599(10) 0.077(4) Uani 1 1 d . . .
H13H H 0.4675 0.9192 0.5166 0.093 Uiso 1 1 calc R . .
O13 O -0.4509(10) 0.5318(4) 0.7522(11) 0.167(6) Uiso 1 1 d . . .
C13 C 0.2815(5) 0.6941(2) 0.4812(6) 0.051(2) Uani 1 1 d . B .
B13 B 0.3864(7) 0.9022(3) 0.7219(10) 0.066(3) Uani 1 1 d . . .
H13 H 0.3998 0.9024 0.7875 0.080 Uiso 1 1 calc R . .
O14 O -0.4193(10) 0.5618(4) 0.8497(12) 0.176(6) Uiso 1 1 d . . .
C14 C 0.2176(6) 0.7061(2) 0.4375(7) 0.057(3) Uani 1 1 d . . .
H14A H 0.2207 0.7011 0.3796 0.069 Uiso 1 1 calc R B .
H14B H 0.2155 0.7285 0.4431 0.069 Uiso 1 1 calc R . .
B14 B 0.3321(8) 0.9305(3) 0.6786(9) 0.069(4) Uani 1 1 d . . .
H14 H 0.3092 0.9493 0.7152 0.083 Uiso 1 1 calc R . .
C15 C 0.1522(6) 0.6920(2) 0.4716(6) 0.056(3) Uani 1 1 d . B .
B15 B 0.3564(9) 0.9357(3) 0.5790(10) 0.078(4) Uani 1 1 d . . .
H15 H 0.3491 0.9585 0.5494 0.094 Uiso 1 1 calc R . .
O16 O -0.2537(14) 0.5172(6) 0.7037(17) 0.129(5) Uiso 0.50 1 d PD A 1
C122 C -0.239(2) 0.5307(9) 0.561(2) 0.129(5) Uiso 0.50 1 d P A 1
H12G H -0.2545 0.5500 0.5372 0.193 Uiso 0.50 1 calc PR A 1
H12H H -0.2601 0.5136 0.5316 0.193 Uiso 0.50 1 calc PR A 1
H12I H -0.1882 0.5293 0.5560 0.193 Uiso 0.50 1 calc PR A 1
O17 O -0.3089(14) 0.5488(6) 0.6570(17) 0.129(5) Uiso 0.50 1 d PD A 1
C16 C 0.1260(5) 0.7050(2) 0.5406(6) 0.048(2) Uani 1 1 d . . .
H16 H 0.1457 0.7235 0.5597 0.058 Uiso 1 1 calc R B .
B16 B 0.2905(7) 0.9111(2) 0.5991(7) 0.051(3) Uani 1 1 d . . .
H16A H 0.2367 0.9184 0.5827 0.061 Uiso 1 1 calc R . .
C17 C 0.0727(6) 0.6922(2) 0.5827(6) 0.056(3) Uani 1 1 d . B .
B17 B 0.3071(6) 0.8923(2) 0.6829(7) 0.047(3) Uani 1 1 d . . .
H17 H 0.2657 0.8868 0.7273 0.056 Uiso 1 1 calc R . .
C18 C 0.0424(5) 0.6650(2) 0.5520(7) 0.056(3) Uani 1 1 d . . .
B18 B 0.3716(7) 0.8667(3) 0.6677(8) 0.059(3) Uani 1 1 d . . .
H18 H 0.3759 0.8441 0.6987 0.071 Uiso 1 1 calc R . .
C19 C 0.0653(5) 0.6528(2) 0.4846(7) 0.057(3) Uani 1 1 d . B .
H19 H 0.0433 0.6349 0.4644 0.068 Uiso 1 1 calc R . .
B19 B -0.3383(8) 0.8000(3) 0.9282(11) 0.083(5) Uani 1 1 d . . .
H19A H -0.3726 0.7809 0.9478 0.099 Uiso 1 1 calc R . .
C20 C 0.1220(5) 0.6653(2) 0.4407(6) 0.053(2) Uani 1 1 d . . .
B20 B -0.2753(7) 0.7951(3) 0.8558(9) 0.065(3) Uani 1 1 d . . .
H20 H -0.2689 0.7723 0.8267 0.078 Uiso 1 1 calc R . .
C21 C 0.1443(6) 0.6495(2) 0.3632(7) 0.059(3) Uani 1 1 d . B .
H21A H 0.1028 0.6433 0.3321 0.071 Uiso 1 1 calc R . .
H21B H 0.1710 0.6640 0.3300 0.071 Uiso 1 1 calc R . .
B21 B -0.2487(8) 0.8009(3) 0.9562(9) 0.069(4) Uani 1 1 d . . .
H21 H -0.2245 0.7828 0.9946 0.083 Uiso 1 1 calc R . .
C22 C 0.3637(6) 0.5420(3) 0.4594(10) 0.079(4) Uani 1 1 d . . .
H22A H 0.3740 0.5578 0.5003 0.094 Uiso 1 1 calc R B .
H22B H 0.3879 0.5475 0.4093 0.094 Uiso 1 1 calc R . .
B22 B -0.3068(12) 0.8289(3) 0.9961(12) 0.104(6) Uani 1 1 d . . .
H22 H -0.3209 0.8295 1.0612 0.124 Uiso 1 1 calc R . .
C23 C 0.3875(8) 0.5125(3) 0.4878(8) 0.081(3) Uiso 1 1 d . B .
B23 B -0.3683(11) 0.8393(4) 0.9192(15) 0.119(8) Uani 1 1 d . . .
H23 H -0.4223 0.8466 0.9327 0.142 Uiso 1 1 calc R . .
C24 C 0.4238(9) 0.4944(4) 0.4356(12) 0.107(5) Uiso 1 1 d . . .
H24 H 0.4314 0.5018 0.3827 0.129 Uiso 1 1 calc R B .
B24 B -0.3480(9) 0.8181(3) 0.8340(13) 0.084(5) Uani 1 1 d . . .
H24A H -0.3899 0.8111 0.7910 0.101 Uiso 1 1 calc R . .
C25 C 0.4498(9) 0.4661(4) 0.4559(10) 0.097(4) Uiso 1 1 d . B .
H25 H 0.4734 0.4536 0.4184 0.117 Uiso 1 1 calc R . .
B25 B -0.2630(6) 0.8288(3) 0.7993(9) 0.059(3) Uani 1 1 d . . .
H25A H -0.2498 0.8280 0.7339 0.071 Uiso 1 1 calc R . .
C26 C 0.4399(9) 0.4576(4) 0.5311(11) 0.100(4) Uiso 1 1 d . . .
B26 B -0.2027(7) 0.8190(3) 0.8758(9) 0.062(3) Uani 1 1 d . . .
H26 H -0.1488 0.8116 0.8613 0.074 Uiso 1 1 calc R . .
C27 C 0.4013(8) 0.4772(3) 0.5853(10) 0.093(4) Uiso 1 1 d . B .
B27 B -0.2255(10) 0.8393(3) 0.9608(9) 0.078(4) Uani 1 1 d . . .
H27 H -0.1850 0.8461 1.0058 0.094 Uiso 1 1 calc R . .
B28 B -0.0935(12) 0.9314(4) 0.7982(11) 0.101(6) Uani 1 1 d . . .
H28A H -0.0566 0.9498 0.7798 0.121 Uiso 1 1 calc R . .
B29 B -0.0637(10) 0.8935(4) 0.8097(12) 0.099(6) Uani 1 1 d . . .
H29A H -0.0085 0.8872 0.7989 0.118 Uiso 1 1 calc R . .
B30 B -0.0904(15) 0.9145(4) 0.8954(13) 0.131(9) Uani 1 1 d . . .
H30A H -0.0528 0.9228 0.9420 0.157 Uiso 1 1 calc R . .
B31 B -0.1617(16) 0.9377(4) 0.8681(12) 0.127(9) Uani 1 1 d . . .
H31A H -0.1736 0.9605 0.8956 0.153 Uiso 1 1 calc R . .
B32 B -0.1798(9) 0.9319(3) 0.7669(11) 0.084(5) Uani 1 1 d . . .
H32 H -0.2023 0.9505 0.7284 0.101 Uiso 1 1 calc R . .
B33 B -0.1225(9) 0.9045(3) 0.7297(10) 0.079(4) Uani 1 1 d . . .
H33 H -0.1075 0.9051 0.6649 0.094 Uiso 1 1 calc R . .
B34 B -0.1332(8) 0.8682(3) 0.7821(8) 0.068(4) Uani 1 1 d . . .
H34 H -0.1232 0.8461 0.7506 0.082 Uiso 1 1 calc R . .
C35 C 0.3494(5) 0.74052(19) 0.6903(7) 0.055(3) Uani 1 1 d . . .
H35A H 0.3007 0.7353 0.7017 0.066 Uiso 1 1 calc R . .
H35B H 0.3501 0.7567 0.6488 0.066 Uiso 1 1 calc R . .
B35 B -0.2014(7) 0.8926(2) 0.7630(7) 0.055(3) Uani 1 1 d . . .
H35 H -0.2409 0.8858 0.7168 0.066 Uiso 1 1 calc R . .
C36 C 0.3850(5) 0.7515(2) 0.7656(6) 0.051(2) Uani 1 1 d . . .
B36 B -0.2222(9) 0.9118(3) 0.8431(8) 0.067(4) Uani 1 1 d . . .
H36 H -0.2770 0.9184 0.8551 0.081 Uiso 1 1 calc R . .
C37 C 0.4054(6) 0.7823(2) 0.7712(7) 0.057(3) Uani 1 1 d . . .
H37 H 0.3963 0.7959 0.7280 0.069 Uiso 1 1 calc R . .
C38 C 0.4382(6) 0.7922(2) 0.8386(7) 0.061(3) Uani 1 1 d . . .
H38 H 0.4524 0.8130 0.8425 0.074 Uiso 1 1 calc R . .
C39 C 0.4513(5) 0.7720(2) 0.9032(6) 0.050(2) Uani 1 1 d . . .
C40 C 0.4284(5) 0.7412(2) 0.8934(6) 0.046(2) Uani 1 1 d . . .
C41 C 0.4399(6) 0.7204(3) 0.9578(7) 0.063(3) Uani 1 1 d . . .
H41 H 0.4244 0.6999 0.9538 0.076 Uiso 1 1 calc R . .
C42 C 0.4734(6) 0.7302(3) 1.0255(7) 0.064(3) Uani 1 1 d . . .
H42 H 0.4805 0.7163 1.0684 0.077 Uiso 1 1 calc R . .
C43 C 0.4972(6) 0.7595(3) 1.0336(8) 0.070(3) Uani 1 1 d . . .
H43 H 0.5216 0.7654 1.0809 0.083 Uiso 1 1 calc R . .
C44 C 0.4860(6) 0.7801(3) 0.9747(7) 0.063(3) Uani 1 1 d . . .
H44 H 0.5019 0.8004 0.9816 0.076 Uiso 1 1 calc R . .
C45 C 0.4903(5) 0.6391(2) 0.5990(7) 0.055(3) Uani 1 1 d . . .
H45A H 0.5040 0.6400 0.5418 0.066 Uiso 1 1 calc R B .
H45B H 0.4622 0.6205 0.6072 0.066 Uiso 1 1 calc R . .
C46 C 0.5533(5) 0.6385(2) 0.6525(8) 0.062(3) Uani 1 1 d . B .
H46A H 0.5392 0.6398 0.7094 0.074 Uiso 1 1 calc R . .
H46B H 0.5829 0.6564 0.6407 0.074 Uiso 1 1 calc R . .
C47 C 0.5951(6) 0.6087(2) 0.6391(9) 0.074(3) Uani 1 1 d . . .
H47A H 0.5679 0.5911 0.6572 0.111 Uiso 1 1 calc R B .
H47B H 0.6384 0.6096 0.6697 0.111 Uiso 1 1 calc R . .
H47C H 0.6051 0.6064 0.5818 0.111 Uiso 1 1 calc R . .
C48 C -0.0281(6) 0.6221(2) 0.5888(7) 0.058(3) Uani 1 1 d . . .
H48A H 0.0136 0.6096 0.5992 0.070 Uiso 1 1 calc R B .
H48B H -0.0449 0.6177 0.5337 0.070 Uiso 1 1 calc R . .
C49 C -0.0827(5) 0.6144(2) 0.6483(6) 0.052(2) Uani 1 1 d . B .
C50 C -0.0845(6) 0.5840(3) 0.6751(8) 0.072(3) Uani 1 1 d . . .
H50 H -0.0524 0.5695 0.6553 0.086 Uiso 1 1 calc R B .
C51 C -0.1329(7) 0.5755(3) 0.7298(8) 0.076(4) Uani 1 1 d . B .
H51 H -0.1323 0.5555 0.7519 0.091 Uiso 1 1 calc R . .
C52 C -0.1844(6) 0.5970(2) 0.7537(8) 0.066(3) Uani 1 1 d . . .
C53 C -0.1812(6) 0.6260(2) 0.7234(6) 0.055(3) Uani 1 1 d . B .
C54 C -0.2296(6) 0.6484(2) 0.7467(8) 0.065(3) Uani 1 1 d . . .
H54 H -0.2271 0.6685 0.7252 0.078 Uiso 1 1 calc R B .
C55 C -0.2796(6) 0.6411(3) 0.7998(8) 0.067(3) Uani 1 1 d . B .
H55 H -0.3131 0.6559 0.8146 0.081 Uiso 1 1 calc R . .
C56 C -0.2816(6) 0.6113(2) 0.8331(8) 0.069(3) Uani 1 1 d . . .
H56 H -0.3164 0.6062 0.8706 0.083 Uiso 1 1 calc R B .
C57 C -0.2340(7) 0.5903(3) 0.8115(9) 0.080(4) Uani 1 1 d . B .
H57 H -0.2344 0.5707 0.8360 0.095 Uiso 1 1 calc R . .
C58 C 0.0723(6) 0.7295(2) 0.6876(7) 0.059(3) Uani 1 1 d . . .
H58A H 0.0383 0.7393 0.7232 0.071 Uiso 1 1 calc R . .
H58B H 0.0856 0.7445 0.6461 0.071 Uiso 1 1 calc R . .
C59 C 0.1349(6) 0.7210(2) 0.7361(7) 0.063(3) Uani 1 1 d . . .
H59A H 0.1713 0.7136 0.6994 0.075 Uiso 1 1 calc R . .
H59B H 0.1230 0.7040 0.7727 0.075 Uiso 1 1 calc R . .
C60 C 0.1640(6) 0.7478(3) 0.7863(7) 0.070(3) Uani 1 1 d . . .
H60A H 0.1673 0.7661 0.7524 0.105 Uiso 1 1 calc R . .
H60B H 0.2100 0.7425 0.8070 0.105 Uiso 1 1 calc R . .
H60C H 0.1332 0.7520 0.8314 0.105 Uiso 1 1 calc R . .
C61 C -0.2134(5) 0.6921(2) 0.9640(6) 0.053(2) Uani 1 1 d . . .
C62 C -0.1933(5) 0.7087(2) 0.8978(7) 0.056(3) Uani 1 1 d . . .
H62 H -0.2172 0.7268 0.8832 0.067 Uiso 1 1 calc R . .
C63 C -0.1386(5) 0.6987(2) 0.8535(7) 0.052(2) Uani 1 1 d . . .
C64 C -0.1050(6) 0.6721(2) 0.8721(7) 0.061(3) Uani 1 1 d . . .
C65 C -0.1246(5) 0.6550(2) 0.9379(6) 0.052(2) Uani 1 1 d . . .
H65 H -0.1015 0.6365 0.9508 0.062 Uiso 1 1 calc R . .
C66 C -0.1804(5) 0.6656(2) 0.9864(7) 0.057(3) Uani 1 1 d . . .
C67 C -0.1942(6) 0.6469(2) 1.0623(7) 0.060(3) Uani 1 1 d . . .
H67A H -0.2156 0.6605 1.1026 0.072 Uiso 1 1 calc R . .
H67B H -0.1493 0.6400 1.0846 0.072 Uiso 1 1 calc R . .
C68 C -0.2410(6) 0.6188(2) 1.0511(6) 0.059(3) Uani 1 1 d . . .
C69 C -0.2096(6) 0.5915(2) 1.0284(8) 0.071(3) Uani 1 1 d . . .
H69 H -0.1613 0.5916 1.0191 0.085 Uiso 1 1 calc R . .
C70 C -0.2452(7) 0.5645(2) 1.0186(9) 0.077(4) Uani 1 1 d . . .
C71 C -0.3162(7) 0.5646(2) 1.0370(8) 0.071(3) Uani 1 1 d . . .
C72 C -0.3477(6) 0.5909(2) 1.0578(7) 0.060(3) Uani 1 1 d . . .
H72 H -0.3958 0.5907 1.0689 0.072 Uiso 1 1 calc R . .
C73 C -0.3114(6) 0.6183(2) 1.0634(6) 0.057(3) Uani 1 1 d . . .
C74 C -0.3523(5) 0.6480(2) 1.0811(7) 0.058(3) Uani 1 1 d . . .
H74A H -0.3938 0.6429 1.1127 0.069 Uiso 1 1 calc R . .
H74B H -0.3231 0.6618 1.1139 0.069 Uiso 1 1 calc R . .
C75 C -0.3740(5) 0.6640(2) 1.0057(6) 0.053(2) Uani 1 1 d . . .
C76 C -0.4298(5) 0.6516(2) 0.9609(7) 0.055(3) Uani 1 1 d . . .
H76 H -0.4517 0.6336 0.9800 0.066 Uiso 1 1 calc R . .
C77 C -0.4539(5) 0.6648(2) 0.8903(6) 0.048(2) Uani 1 1 d . . .
C78 C -0.4250(5) 0.6917(2) 0.8638(6) 0.049(2) Uani 1 1 d . . .
C79 C -0.3712(5) 0.7048(2) 0.9064(7) 0.054(2) Uani 1 1 d . . .
H79 H -0.3528 0.7238 0.8890 0.065 Uiso 1 1 calc R . .
C80 C -0.3429(5) 0.6905(2) 0.9756(7) 0.052(2) Uani 1 1 d . . .
C81 C -0.2778(5) 0.7042(2) 1.0110(7) 0.054(2) Uani 1 1 d . . .
H81A H -0.2736 0.6986 1.0685 0.065 Uiso 1 1 calc R . .
H81B H -0.2799 0.7268 1.0072 0.065 Uiso 1 1 calc R . .
C82 C -0.1507(5) 0.7401(2) 0.7596(7) 0.057(3) Uani 1 1 d . . .
H82A H -0.1509 0.7558 0.8023 0.068 Uiso 1 1 calc R . .
H82B H -0.1991 0.7344 0.7471 0.068 Uiso 1 1 calc R . .
C83 C -0.1162(5) 0.7525(2) 0.6850(7) 0.056(2) Uani 1 1 d . . .
C84 C -0.0974(6) 0.7836(2) 0.6821(7) 0.056(3) Uani 1 1 d . . .
H84 H -0.1075 0.7972 0.7249 0.068 Uiso 1 1 calc R . .
C85 C -0.0639(6) 0.7931(3) 0.6149(7) 0.065(3) Uani 1 1 d . . .
H85 H -0.0491 0.8137 0.6118 0.077 Uiso 1 1 calc R . .
C86 C -0.0509(6) 0.7741(2) 0.5519(7) 0.059(3) Uani 1 1 d . . .
C87 C -0.0748(5) 0.7430(2) 0.5573(6) 0.051(2) Uani 1 1 d . . .
C88 C -0.0643(6) 0.7227(2) 0.4935(7) 0.060(3) Uani 1 1 d . . .
H88 H -0.0812 0.7023 0.4966 0.072 Uiso 1 1 calc R . .
C89 C -0.0291(6) 0.7323(3) 0.4258(8) 0.070(3) Uani 1 1 d . . .
H89 H -0.0222 0.7186 0.3823 0.084 Uiso 1 1 calc R . .
C90 C -0.0039(6) 0.7621(3) 0.4212(7) 0.064(3) Uani 1 1 d . . .
H90 H 0.0218 0.7681 0.3756 0.077 Uiso 1 1 calc R . .
C91 C -0.0154(6) 0.7826(3) 0.4807(7) 0.064(3) Uani 1 1 d . . .
H91 H 0.0004 0.8030 0.4747 0.076 Uiso 1 1 calc R . .
C92 C -0.0124(6) 0.6371(2) 0.8432(7) 0.059(3) Uani 1 1 d . . .
H92A H -0.0412 0.6190 0.8303 0.071 Uiso 1 1 calc R . .
H92B H -0.0007 0.6366 0.9013 0.071 Uiso 1 1 calc R . .
C93 C 0.0531(6) 0.6369(2) 0.7933(8) 0.064(3) Uani 1 1 d . . .
H93A H 0.0406 0.6400 0.7360 0.077 Uiso 1 1 calc R . .
H93B H 0.0829 0.6542 0.8102 0.077 Uiso 1 1 calc R . .
C94 C 0.0925(7) 0.6079(3) 0.8019(9) 0.083(4) Uani 1 1 d . . .
H94A H 0.1040 0.6045 0.8587 0.125 Uiso 1 1 calc R . .
H94B H 0.1352 0.6091 0.7708 0.125 Uiso 1 1 calc R . .
H94C H 0.0643 0.5908 0.7818 0.125 Uiso 1 1 calc R . .
C95 C -0.1477(11) 0.5365(4) 0.9815(16) 0.142(8) Uani 1 1 d . . .
H95A H -0.1224 0.5386 1.0332 0.170 Uiso 1 1 calc R . .
H95B H -0.1331 0.5530 0.9449 0.170 Uiso 1 1 calc R . .
C96 C -0.1324(11) 0.5007(4) 0.9386(16) 0.133(7) Uani 1 1 d . . .
C97 C -0.0946(9) 0.4846(4) 0.9785(12) 0.116(6) Uani 1 1 d . . .
H97 H -0.0761 0.4901 1.0296 0.139 Uiso 1 1 calc R . .
C98 C -0.0823(9) 0.4583(3) 0.9411(15) 0.120(7) Uani 1 1 d . . .
C99 C -0.1078(8) 0.4491(3) 0.8643(10) 0.091(4) Uani 1 1 d . . .
C100 C -0.1507(9) 0.4687(3) 0.8300(13) 0.104(5) Uani 1 1 d . . .
H100 H -0.1663 0.4643 0.7769 0.125 Uiso 1 1 calc R . .
C101 C -0.0866(9) 0.4220(3) 0.8358(14) 0.119(6) Uani 1 1 d . . .
H101 H -0.1030 0.4152 0.7848 0.143 Uiso 1 1 calc R . .
C102 C -0.0417(10) 0.4039(4) 0.8791(15) 0.130(7) Uani 1 1 d . . .
H102 H -0.0290 0.3849 0.8560 0.156 Uiso 1 1 calc R . .
C103 C -0.0152(11) 0.4107(4) 0.9491(15) 0.132(7) Uani 1 1 d . . .
H103 H 0.0187 0.3982 0.9744 0.158 Uiso 1 1 calc R . .
C104 C -0.0390(11) 0.4368(5) 0.9838(18) 0.153(8) Uani 1 1 d . . .
H104 H -0.0267 0.4409 1.0381 0.184 Uiso 1 1 calc R . .
C105 C -0.4115(12) 0.5346(5) 1.0677(15) 0.145(7) Uiso 1 1 d . . .
H10A H -0.4440 0.5486 1.0400 0.174 Uiso 1 1 calc R . .
H10B H -0.4089 0.5403 1.1252 0.174 Uiso 1 1 calc R . .
C106 C -0.436(2) 0.5006(8) 1.058(2) 0.226(14) Uiso 1 1 d . . .
H10C H -0.4852 0.4983 1.0718 0.271 Uiso 1 1 calc R . .
H10D H -0.4284 0.4931 1.0027 0.271 Uiso 1 1 calc R . .
C107 C -0.3937(19) 0.4857(7) 1.113(2) 0.224(13) Uiso 1 1 d . . .
H10E H -0.3478 0.4828 1.0897 0.336 Uiso 1 1 calc R . .
H10F H -0.4137 0.4657 1.1258 0.336 Uiso 1 1 calc R . .
H10G H -0.3897 0.4979 1.1620 0.336 Uiso 1 1 calc R . .
C108 C -0.5277(6) 0.6219(2) 0.8560(7) 0.055(3) Uani 1 1 d . . .
H10H H -0.5471 0.6191 0.9104 0.066 Uiso 1 1 calc R . .
H10I H -0.4867 0.6086 0.8511 0.066 Uiso 1 1 calc R . .
C109 C -0.5812(5) 0.6133(2) 0.7931(6) 0.052(2) Uani 1 1 d . . .
C110 C -0.5793(6) 0.5842(2) 0.7621(8) 0.064(3) Uani 1 1 d . . .
H110 H -0.5439 0.5704 0.7782 0.076 Uiso 1 1 calc R . .
C111 C -0.6285(6) 0.5753(2) 0.7082(8) 0.069(3) Uani 1 1 d . . .
H111 H -0.6280 0.5552 0.6870 0.083 Uiso 1 1 calc R . .
C112 C -0.6815(6) 0.5965(2) 0.6831(7) 0.057(3) Uani 1 1 d . . .
C113 C -0.6797(5) 0.6257(2) 0.7163(7) 0.058(3) Uani 1 1 d . . .
C114 C -0.7314(6) 0.6471(2) 0.6944(7) 0.061(3) Uani 1 1 d . . .
H114 H -0.7313 0.6667 0.7190 0.074 Uiso 1 1 calc R . .
C115 C -0.7815(6) 0.6402(2) 0.6389(7) 0.063(3) Uani 1 1 d . . .
H115 H -0.8154 0.6549 0.6242 0.075 Uiso 1 1 calc R . .
C116 C -0.7823(6) 0.6112(2) 0.6040(8) 0.068(3) Uani 1 1 d . . .
H116 H -0.8161 0.6061 0.5645 0.082 Uiso 1 1 calc R . .
C117 C -0.7329(7) 0.5897(3) 0.6278(8) 0.075(3) Uani 1 1 d . . .
H117 H -0.7347 0.5698 0.6052 0.091 Uiso 1 1 calc R . .
C118 C -0.4258(6) 0.7305(2) 0.7589(7) 0.059(3) Uani 1 1 d . . .
H11A H -0.4113 0.7452 0.8011 0.070 Uiso 1 1 calc R . .
H11B H -0.4604 0.7408 0.7240 0.070 Uiso 1 1 calc R . .
C119 C -0.3637(6) 0.7219(3) 0.7091(8) 0.067(3) Uani 1 1 d . . .
H11C H -0.3770 0.7053 0.6715 0.080 Uiso 1 1 calc R . .
H11D H -0.3270 0.7139 0.7452 0.080 Uiso 1 1 calc R . .
C120 C -0.3349(6) 0.7485(3) 0.6612(8) 0.072(3) Uani 1 1 d . . .
H12A H -0.3700 0.7557 0.6228 0.108 Uiso 1 1 calc R . .
H12B H -0.2939 0.7418 0.6319 0.108 Uiso 1 1 calc R . .
H12C H -0.3223 0.7651 0.6979 0.108 Uiso 1 1 calc R . .
C121 C -0.3639(12) 0.5137(5) 0.8417(15) 0.147(7) Uiso 1 1 d . . .
H12D H -0.3266 0.5117 0.8027 0.220 Uiso 1 1 calc R . .
H12E H -0.3880 0.4942 0.8469 0.220 Uiso 1 1 calc R . .
H12F H -0.3445 0.5197 0.8940 0.220 Uiso 1 1 calc R . .
C123 C 0.3040(7) 0.8171(2) 0.5729(9) 0.069(3) Uani 1 1 d . . .
H123 H 0.3554 0.8081 0.5936 0.083 Uiso 1 1 calc R . .
C124 C 0.2923(7) 0.8381(3) 0.4803(8) 0.074(3) Uani 1 1 d . . .
H124 H 0.3363 0.8436 0.4396 0.089 Uiso 1 1 calc R . .
C125 C 0.3449(7) 0.9014(2) 0.5256(9) 0.079(4) Uani 1 1 d . . .
H125 H 0.3319 0.9022 0.4599 0.095 Uiso 1 1 calc R . .
C126 C 0.4025(7) 0.8723(3) 0.5672(9) 0.081(4) Uani 1 1 d . . .
H126 H 0.4291 0.8542 0.5316 0.098 Uiso 1 1 calc R . .
C127 C -0.1118(10) 0.8745(3) 0.8875(10) 0.104(5) Uani 1 1 d . . .
H127 H -0.0876 0.8565 0.9265 0.125 Uiso 1 1 calc R . .
C128 C -0.1677(12) 0.9020(3) 0.9227(10) 0.117(6) Uani 1 1 d . . .
H128 H -0.1806 0.9021 0.9882 0.140 Uiso 1 1 calc R . .
C129 C -0.2958(9) 0.8602(3) 0.9396(9) 0.093(5) Uani 1 1 d . . .
H129 H -0.3048 0.8825 0.9707 0.112 Uiso 1 1 calc R . .
C130 C -0.3201(8) 0.8548(3) 0.8437(12) 0.101(5) Uani 1 1 d . . .
H130 H -0.3454 0.8728 0.8056 0.122 Uiso 1 1 calc R . .
C32B C 0.0848(10) 0.5361(4) 0.4017(12) 0.117(5) Uiso 1 1 d . B 2
H32C H 0.0688 0.5507 0.3599 0.140 Uiso 1 1 calc R B 2
H32D H 0.0617 0.5413 0.4528 0.140 Uiso 1 1 calc R B 2
C33B C 0.0669(19) 0.5035(6) 0.377(2) 0.192(11) Uiso 1 1 d . B 2
H33C H 0.0184 0.5012 0.3588 0.231 Uiso 1 1 calc R B 2
H33D H 0.0988 0.4952 0.3364 0.231 Uiso 1 1 calc R B 2
C34B C 0.078(3) 0.4919(10) 0.451(3) 0.33(2) Uiso 1 1 d . B 2
H34D H 0.0738 0.4697 0.4496 0.498 Uiso 1 1 calc R B 2
H34E H 0.0445 0.5004 0.4887 0.498 Uiso 1 1 calc R B 2
H34F H 0.1250 0.4974 0.4695 0.498 Uiso 1 1 calc R B 2
C29 C 0.4124(12) 0.4376(5) 0.6966(15) 0.139(7) Uiso 1 1 d . B .
H29 H 0.4027 0.4308 0.7495 0.166 Uiso 1 1 calc R . .
C31 C 0.4651(10) 0.4264(4) 0.5652(12) 0.117(5) Uiso 1 1 d . B .
H31 H 0.4887 0.4122 0.5321 0.140 Uiso 1 1 calc R . .
C28 C 0.3862(12) 0.4680(5) 0.6651(13) 0.132(6) Uiso 1 1 d . . .
H28 H 0.3596 0.4809 0.6987 0.158 Uiso 1 1 calc R B .
C30 C 0.4526(11) 0.4200(5) 0.6422(13) 0.122(6) Uiso 1 1 d . . .
H30 H 0.4725 0.4017 0.6628 0.146 Uiso 1 1 calc R B .

loop_
_atom_site_aniso_label
_atom_site_aniso_U_11
_atom_site_aniso_U_22
_atom_site_aniso_U_33
_atom_site_aniso_U_23
_atom_site_aniso_U_13
_atom_site_aniso_U_12
Ag1 0.0625(5) 0.0382(4) 0.0668(6) 0.0001(3) 0.0015(4) -0.0003(3)
O1 0.058(5) 0.042(4) 0.186(10) 0.001(5) -0.003(6) -0.006(3)
C1 0.062(7) 0.050(5) 0.054(6) -0.011(5) 0.009(5) -0.001(5)
B1 0.043(7) 0.060(7) 0.109(11) -0.016(8) 0.000(7) -0.004(6)
Ag2 0.0624(5) 0.0419(4) 0.0672(6) -0.0010(3) 0.0125(4) 0.0016(3)
O2 0.063(5) 0.051(4) 0.118(7) -0.005(4) 0.004(5) 0.002(4)
N2 0.056(5) 0.034(4) 0.071(6) -0.005(4) 0.011(4) -0.003(3)
C2 0.059(7) 0.050(6) 0.082(8) -0.010(5) 0.011(6) -0.006(5)
B2 0.051(7) 0.048(6) 0.078(9) 0.003(6) 0.008(6) -0.006(5)
Co3 0.0594(9) 0.0404(7) 0.0670(9) -0.0005(6) 0.0098(7) 0.0002(6)
O3 0.062(4) 0.041(3) 0.068(5) 0.000(3) 0.007(4) 0.001(3)
N3 0.056(5) 0.038(4) 0.080(6) -0.001(4) 0.005(4) -0.004(4)
C3 0.061(7) 0.057(6) 0.086(8) 0.000(6) 0.009(6) -0.004(5)
B3 0.077(9) 0.041(6) 0.078(9) -0.005(6) -0.004(7) 0.004(6)
Co4 0.0860(12) 0.0439(8) 0.0650(10) -0.0010(7) 0.0115(8) -0.0071(7)
O4 0.055(4) 0.045(4) 0.069(5) -0.006(3) 0.002(4) 0.003(3)
N4 0.048(5) 0.046(4) 0.055(5) -0.002(4) 0.004(4) 0.003(3)
C4 0.062(7) 0.056(6) 0.069(7) -0.015(5) 0.008(5) 0.010(5)
B4 0.063(9) 0.056(7) 0.097(11) -0.009(7) -0.001(7) -0.005(6)
O5 0.047(4) 0.058(4) 0.069(5) -0.013(4) 0.011(3) 0.002(3)
N5 0.18(2) 0.193(19) 0.25(3) -0.084(19) 0.031(19) -0.034(16)
C5 0.054(6) 0.050(6) 0.072(7) -0.007(5) 0.014(5) -0.008(5)
B5 0.062(8) 0.062(8) 0.098(11) -0.011(7) -0.004(7) 0.012(6)
O6 0.051(4) 0.046(4) 0.094(6) -0.020(4) 0.025(4) -0.005(3)
N6 0.049(5) 0.040(4) 0.060(5) 0.007(4) 0.009(4) -0.002(3)
C6 0.058(7) 0.050(6) 0.064(7) -0.007(5) 0.010(5) -0.008(5)
B6 0.044(7) 0.053(7) 0.106(12) -0.001(7) 0.011(7) -0.001(5)
O7 0.054(4) 0.044(3) 0.060(4) 0.001(3) 0.009(3) 0.005(3)
C7 0.061(7) 0.062(6) 0.056(7) -0.004(5) 0.018(5) -0.005(5)
B7 0.054(7) 0.054(7) 0.061(8) -0.002(6) 0.007(6) 0.007(5)
O8 0.047(4) 0.055(4) 0.079(5) 0.002(4) 0.011(4) 0.004(3)
C8 0.045(6) 0.051(6) 0.065(7) 0.002(5) 0.010(5) -0.004(4)
B8 0.032(6) 0.041(6) 0.090(9) -0.009(6) -0.003(5) -0.001(4)
O9 0.064(6) 0.071(5) 0.193(11) -0.015(6) 0.031(7) 0.010(4)
C9 0.058(7) 0.047(5) 0.065(7) 0.005(5) 0.016(5) -0.009(4)
B9 0.054(7) 0.046(6) 0.064(8) 0.004(5) 0.001(6) 0.003(5)
O10 0.062(5) 0.065(5) 0.131(8) 0.009(5) 0.026(5) -0.003(4)
C10 0.056(6) 0.048(5) 0.055(6) 0.019(5) -0.003(5) -0.005(5)
B10 0.080(10) 0.070(9) 0.109(13) -0.005(8) 0.033(9) -0.011(8)
O11 0.053(4) 0.039(3) 0.083(5) 0.005(3) -0.001(4) -0.003(3)
C11 0.059(6) 0.039(5) 0.062(7) -0.001(5) 0.013(5) -0.006(4)
B11 0.054(8) 0.062(8) 0.101(11) -0.013(7) 0.026(7) -0.009(6)
O12 0.052(4) 0.048(4) 0.068(4) 0.014(3) 0.005(3) -0.001(3)
C12 0.046(6) 0.038(5) 0.074(7) -0.003(5) 0.004(5) -0.001(4)
B12 0.094(11) 0.058(8) 0.081(10) -0.013(7) 0.030(8) -0.014(7)
C13 0.048(6) 0.048(5) 0.057(6) 0.005(5) 0.007(5) 0.002(4)
B13 0.063(8) 0.048(7) 0.089(10) -0.008(6) 0.018(7) -0.003(6)
C14 0.063(7) 0.047(5) 0.062(7) 0.001(5) 0.010(5) -0.002(5)
B14 0.077(9) 0.044(6) 0.086(10) -0.008(6) 0.021(7) -0.004(6)
C15 0.068(7) 0.044(5) 0.055(7) 0.001(5) 0.003(5) -0.006(5)
B15 0.093(11) 0.049(7) 0.093(11) -0.004(7) 0.016(9) -0.004(7)
C16 0.049(6) 0.039(5) 0.057(6) -0.003(4) 0.004(4) -0.003(4)
B16 0.072(8) 0.030(5) 0.052(7) 0.000(5) 0.005(6) 0.005(5)
C17 0.070(7) 0.050(5) 0.050(6) -0.002(5) 0.001(5) 0.007(5)
B17 0.045(6) 0.037(5) 0.058(7) -0.007(5) 0.005(5) -0.006(4)
C18 0.043(6) 0.041(5) 0.086(8) -0.012(5) 0.014(5) 0.005(4)
B18 0.074(9) 0.043(6) 0.061(8) -0.004(5) 0.018(6) 0.004(5)
C19 0.057(6) 0.040(5) 0.074(7) -0.006(5) 0.005(5) -0.009(4)
B19 0.074(10) 0.047(7) 0.128(14) 0.011(8) 0.036(9) 0.005(6)
C20 0.053(6) 0.042(5) 0.065(6) -0.004(5) 0.002(5) 0.000(4)
B20 0.054(8) 0.052(7) 0.088(10) -0.005(6) 0.018(7) -0.004(6)
C21 0.072(7) 0.044(5) 0.061(7) -0.008(5) 0.010(5) -0.004(5)
B21 0.082(10) 0.052(7) 0.072(9) 0.003(6) 0.022(7) -0.004(6)
C22 0.058(7) 0.062(7) 0.115(11) 0.001(7) 0.013(7) 0.008(5)
B22 0.163(19) 0.060(9) 0.089(12) 0.003(8) 0.056(12) 0.006(10)
B23 0.106(14) 0.069(10) 0.18(2) 0.017(12) 0.078(15) -0.003(9)
B24 0.062(10) 0.062(9) 0.128(15) 0.018(8) 0.024(9) 0.013(6)
B25 0.057(7) 0.041(6) 0.079(9) 0.010(6) 0.014(6) 0.000(5)
B26 0.062(8) 0.063(8) 0.062(8) -0.004(6) 0.015(6) -0.011(6)
B27 0.129(13) 0.031(6) 0.074(9) 0.001(6) 0.030(9) -0.011(7)
B28 0.153(18) 0.066(9) 0.083(11) 0.024(8) -0.007(11) -0.046(10)
B29 0.092(12) 0.084(11) 0.120(15) 0.033(10) -0.027(11) -0.030(9)
B30 0.20(3) 0.080(11) 0.107(15) 0.014(11) -0.038(15) -0.075(14)
B31 0.25(3) 0.045(8) 0.089(13) 0.004(8) -0.011(15) -0.045(12)
B32 0.100(12) 0.049(7) 0.104(12) 0.019(8) -0.007(9) -0.027(7)
B33 0.091(11) 0.066(8) 0.079(10) 0.018(7) 0.011(8) -0.023(7)
B34 0.088(10) 0.052(7) 0.063(8) 0.013(6) -0.004(7) -0.008(6)
C35 0.056(6) 0.029(5) 0.080(7) -0.007(5) 0.002(5) 0.004(4)
B35 0.077(8) 0.033(5) 0.055(7) 0.004(5) 0.011(6) -0.003(5)
C36 0.065(6) 0.037(5) 0.050(6) 0.002(4) 0.012(5) 0.003(4)
B36 0.102(11) 0.033(6) 0.067(8) 0.002(5) 0.018(7) -0.008(6)
C37 0.068(7) 0.035(5) 0.069(7) -0.001(5) 0.005(5) 0.006(4)
C38 0.066(7) 0.048(6) 0.070(7) -0.015(5) 0.015(6) -0.002(5)
C39 0.047(6) 0.050(5) 0.053(6) -0.005(5) 0.010(4) 0.004(4)
C40 0.051(6) 0.050(5) 0.038(5) 0.000(4) 0.009(4) 0.002(4)
C41 0.051(6) 0.070(7) 0.069(8) -0.009(6) 0.015(5) -0.002(5)
C42 0.062(7) 0.074(7) 0.057(7) -0.002(6) 0.005(5) 0.007(6)
C43 0.053(7) 0.079(8) 0.077(8) -0.024(7) 0.009(6) 0.003(6)
C44 0.063(7) 0.060(6) 0.067(7) -0.023(6) 0.009(6) 0.000(5)
C45 0.049(6) 0.037(5) 0.077(7) 0.000(5) 0.011(5) 0.000(4)
C46 0.043(6) 0.055(6) 0.087(8) 0.002(5) 0.006(5) 0.002(5)
C47 0.067(8) 0.050(6) 0.106(10) -0.009(6) -0.004(7) 0.010(5)
C48 0.065(7) 0.045(5) 0.063(7) -0.009(5) 0.017(5) -0.005(5)
C49 0.059(6) 0.035(5) 0.061(6) -0.006(4) 0.009(5) 0.001(4)
C50 0.070(8) 0.057(7) 0.089(9) -0.004(6) 0.030(6) 0.000(5)
C51 0.081(9) 0.047(6) 0.101(10) 0.006(6) 0.017(7) -0.001(5)
C52 0.061(7) 0.051(6) 0.087(8) -0.003(6) 0.020(6) -0.006(5)
C53 0.065(7) 0.042(5) 0.057(6) -0.004(4) 0.010(5) 0.001(5)
C54 0.050(6) 0.055(6) 0.089(8) -0.005(6) 0.010(6) -0.006(5)
C55 0.061(7) 0.063(7) 0.079(8) -0.007(6) 0.012(6) -0.008(5)
C56 0.055(7) 0.061(7) 0.092(9) -0.007(6) 0.015(6) -0.004(5)
C57 0.070(8) 0.069(7) 0.101(10) -0.005(7) 0.024(7) -0.011(6)
C58 0.067(7) 0.044(5) 0.066(7) -0.001(5) 0.014(5) 0.006(5)
C59 0.063(7) 0.042(5) 0.083(8) -0.004(5) 0.010(6) -0.004(5)
C60 0.074(8) 0.068(7) 0.067(7) -0.011(6) 0.011(6) -0.004(6)
C61 0.058(6) 0.049(5) 0.053(6) 0.002(5) 0.006(5) -0.008(5)
C62 0.041(6) 0.053(6) 0.075(7) -0.009(5) 0.003(5) 0.010(4)
C63 0.039(5) 0.050(5) 0.068(7) 0.005(5) 0.002(4) -0.005(4)
C64 0.060(7) 0.063(6) 0.060(7) -0.014(5) 0.013(5) 0.008(5)
C65 0.055(6) 0.047(5) 0.054(6) -0.001(4) -0.002(5) 0.002(4)
C66 0.049(6) 0.060(6) 0.062(7) -0.005(5) -0.006(5) 0.002(5)
C67 0.064(7) 0.055(6) 0.061(7) 0.001(5) 0.014(5) 0.007(5)
C68 0.058(7) 0.063(6) 0.055(6) 0.006(5) 0.008(5) -0.004(5)
C69 0.063(7) 0.058(7) 0.093(9) 0.011(6) 0.011(6) 0.009(5)
C70 0.076(8) 0.047(6) 0.109(10) 0.017(6) 0.014(7) 0.011(6)
C71 0.089(9) 0.043(6) 0.079(8) 0.011(5) 0.006(6) -0.004(6)
C72 0.053(6) 0.049(6) 0.079(8) 0.014(5) 0.012(5) 0.004(5)
C73 0.071(7) 0.060(6) 0.041(6) 0.009(5) 0.001(5) 0.005(5)
C74 0.049(6) 0.066(6) 0.058(7) 0.003(5) 0.007(5) -0.003(5)
C75 0.053(6) 0.044(5) 0.061(6) -0.002(5) 0.010(5) 0.000(4)
C76 0.044(6) 0.042(5) 0.079(8) -0.002(5) 0.005(5) -0.003(4)
C77 0.048(6) 0.044(5) 0.053(6) 0.003(4) 0.003(4) 0.005(4)
C78 0.035(5) 0.047(5) 0.066(7) 0.007(5) 0.004(4) 0.001(4)
C79 0.044(6) 0.046(5) 0.072(7) 0.001(5) 0.012(5) 0.003(4)
C80 0.042(6) 0.050(5) 0.065(7) -0.003(5) 0.005(5) 0.006(4)
C81 0.048(6) 0.052(5) 0.063(6) -0.010(5) 0.011(5) -0.002(4)
C82 0.054(6) 0.050(6) 0.067(7) 0.002(5) 0.014(5) -0.003(4)
C83 0.050(6) 0.045(5) 0.071(7) -0.002(5) 0.004(5) 0.006(4)
C84 0.060(7) 0.044(5) 0.065(7) 0.001(5) 0.011(5) 0.000(4)
C85 0.059(7) 0.056(6) 0.079(8) 0.002(6) 0.004(6) -0.001(5)
C86 0.053(6) 0.050(6) 0.075(7) 0.001(5) 0.008(5) 0.000(5)
C87 0.054(6) 0.053(5) 0.047(6) 0.006(5) 0.008(4) 0.005(4)
C88 0.060(7) 0.057(6) 0.064(7) 0.011(5) 0.002(5) 0.006(5)
C89 0.063(7) 0.065(7) 0.080(8) 0.001(6) 0.003(6) 0.007(5)
C90 0.050(6) 0.081(8) 0.061(7) 0.016(6) 0.002(5) 0.006(5)
C91 0.056(7) 0.067(7) 0.069(7) 0.023(6) 0.007(5) 0.008(5)
C92 0.069(7) 0.047(5) 0.062(7) 0.001(5) 0.011(5) 0.004(5)
C93 0.044(6) 0.064(7) 0.084(8) 0.003(6) 0.001(5) 0.009(5)
C94 0.070(8) 0.072(7) 0.108(10) -0.001(7) 0.021(7) 0.016(6)
C95 0.144(17) 0.082(10) 0.20(2) 0.012(12) 0.046(16) 0.013(10)
C96 0.123(16) 0.102(12) 0.173(19) -0.012(13) -0.016(14) 0.001(11)
C97 0.103(13) 0.114(13) 0.130(14) -0.013(11) -0.027(11) 0.032(10)
C98 0.096(12) 0.072(9) 0.19(2) -0.002(11) 0.050(13) 0.004(8)
C99 0.084(10) 0.057(7) 0.133(13) -0.023(8) 0.021(9) -0.001(7)
C100 0.095(11) 0.069(9) 0.149(14) -0.002(9) -0.011(10) -0.002(8)
C101 0.103(12) 0.077(9) 0.179(18) 0.026(11) 0.052(12) -0.003(8)
C102 0.101(13) 0.099(12) 0.19(2) 0.053(14) 0.030(14) -0.009(10)
C103 0.117(16) 0.112(13) 0.17(2) 0.040(14) 0.034(14) 0.028(11)
C104 0.099(14) 0.17(2) 0.19(2) 0.036(18) -0.020(15) 0.004(14)
C108 0.059(6) 0.042(5) 0.066(7) 0.005(5) 0.005(5) -0.005(4)
C109 0.044(6) 0.055(6) 0.057(6) 0.004(5) 0.007(5) -0.004(4)
C110 0.066(7) 0.039(5) 0.085(8) 0.005(5) 0.007(6) -0.007(5)
C111 0.067(8) 0.035(5) 0.105(9) -0.007(6) 0.003(7) -0.005(5)
C112 0.064(7) 0.043(5) 0.066(7) -0.007(5) 0.002(5) -0.009(5)
C113 0.048(6) 0.055(6) 0.071(7) 0.001(5) 0.013(5) -0.010(5)
C114 0.060(7) 0.050(6) 0.074(8) 0.001(5) 0.011(6) -0.001(5)
C115 0.051(7) 0.060(6) 0.078(8) 0.002(6) 0.020(6) -0.007(5)
C116 0.056(7) 0.061(7) 0.088(8) 0.008(6) 0.002(6) -0.003(5)
C117 0.086(9) 0.051(6) 0.089(9) -0.010(6) -0.001(7) -0.004(6)
C118 0.061(7) 0.039(5) 0.075(7) 0.003(5) 0.013(5) -0.003(4)
C119 0.056(7) 0.058(6) 0.086(8) 0.010(6) 0.005(6) -0.001(5)
C120 0.066(7) 0.071(7) 0.079(8) 0.010(6) -0.002(6) -0.016(6)
C123 0.069(8) 0.051(6) 0.088(9) -0.002(5) 0.015(6) 0.000(5)
C124 0.097(9) 0.056(6) 0.070(8) 0.005(6) 0.015(7) 0.002(6)
C125 0.094(9) 0.044(6) 0.099(10) -0.006(6) 0.013(8) 0.003(6)
C126 0.085(9) 0.066(7) 0.094(9) 0.002(7) 0.026(7) -0.017(6)
C127 0.130(13) 0.083(9) 0.098(10) 0.023(8) -0.023(10) -0.053(9)
C128 0.21(2) 0.053(7) 0.089(11) 0.000(7) -0.011(11) -0.036(9)
C129 0.139(13) 0.053(7) 0.088(10) -0.012(6) 0.046(9) -0.006(7)
C130 0.079(10) 0.061(7) 0.165(16) 0.012(9) 0.048(10) 0.011(6)

loop_
_atom_type_symbol
_atom_type_description
_atom_type_scat_dispersion_real
_atom_type_scat_dispersion_imag
_atom_type_scat_source
C C 0.0033 0.0016 'International Tables Vol C Tables 4.2.6.8 and 6.1.1.4'
H H 0.0000 0.0000 'International Tables Vol C Tables 4.2.6.8 and 6.1.1.4'
B B 0.0013 0.0007 'International Tables Vol C Tables 4.2.6.8 and 6.1.1.4'
N N 0.0061 0.0033 'International Tables Vol C Tables 4.2.6.8 and 6.1.1.4'
O O 0.0106 0.0060 'International Tables Vol C Tables 4.2.6.8 and 6.1.1.4'
Co Co 0.3494 0.9721 'International Tables Vol C Tables 4.2.6.8 and 6.1.1.4'
Ag Ag -0.8971 1.1015 'International Tables Vol C Tables 4.2.6.8 and 6.1.1.4'

loop_
_geom_angle_atom_site_label_1
_geom_angle_atom_site_label_2
_geom_angle_atom_site_label_3
_geom_angle
_geom_angle_site_symmetry_1
_geom_angle_site_symmetry_3
N2 Ag1 N6 176.2(3) 1_455 .
N2 Ag1 O11 112.4(3) 1_455 .
N6 Ag1 O11 71.2(3) . .
C3 O1 C32B 117.4(11) . .
C23 N1 C27 118.9(13) . .
C6 C1 C2 118.4(10) . .
C6 C1 C21 125.2(9) . .
C2 C1 C21 116.4(10) . .
B6 B1 B2 60.2(8) . .
B6 B1 B3 107.9(10) . .
B2 B1 B3 59.9(8) . .
B6 B1 B5 58.5(8) . .
B2 B1 B5 106.6(10) . .
B3 B1 B5 107.4(10) . .
B6 B1 B4 107.3(9) . .
B2 B1 B4 108.3(9) . .
B3 B1 B4 60.7(8) . .
B5 B1 B4 59.7(8) . .
N4 Ag2 N3 174.3(3) . .
N4 Ag2 O6 115.1(3) . .
N3 Ag2 O6 69.6(3) . .
C4 O2 C22 115.9(9) . .
C36 N2 C40 120.3(8) . .
C36 N2 Ag1 120.3(7) . 1_655
C40 N2 Ag1 118.0(6) . 1_655
C3 C2 C1 121.3(11) . .
B1 B2 B6 59.9(8) . .
B1 B2 B3 60.6(8) . .
B6 B2 B3 108.2(10) . .
B1 B2 B7 111.2(9) . .
B6 B2 B7 62.6(7) . .
B3 B2 B7 108.9(9) . .
B1 B2 C123 111.1(10) . .
B6 B2 C123 110.6(8) . .
B3 B2 C123 61.1(8) . .
B7 B2 C123 59.9(7) . .
B16 Co3 B9 100.2(5) . .
B16 Co3 B8 99.6(5) . .
B9 Co3 B8 47.3(5) . .
B16 Co3 B18 84.3(5) . .
B9 Co3 B18 175.1(5) . .
B8 Co3 B18 134.0(5) . .
B16 Co3 B17 47.5(5) . .
B9 Co3 B17 135.8(5) . .
B8 Co3 B17 101.9(5) . .
B18 Co3 B17 48.8(4) . .
B16 Co3 C124 132.1(5) . .
B9 Co3 C124 49.2(5) . .
B8 Co3 C124 84.3(5) . .
B18 Co3 C124 126.3(5) . .
B17 Co3 C124 173.8(5) . .
B16 Co3 B7 130.6(5) . .
B9 Co3 B7 83.7(5) . .
B8 Co3 B7 48.6(5) . .
B18 Co3 B7 94.6(5) . .
B17 Co3 B7 96.7(5) . .
C124 Co3 B7 87.2(5) . .
B16 Co3 C125 47.7(5) . .
B9 Co3 C125 95.1(5) . .
B8 Co3 C125 129.3(5) . .
B18 Co3 C125 86.7(6) . .
B17 Co3 C125 82.8(5) . .
C124 Co3 C125 93.5(5) . .
B7 Co3 C125 177.7(5) . .
B16 Co3 C123 175.6(6) . .
B9 Co3 C123 84.1(5) . .
B8 Co3 C123 83.4(5) . .
B18 Co3 C123 91.3(5) . .
B17 Co3 C123 129.0(5) . .
C124 Co3 C123 51.0(5) . .
B7 Co3 C123 49.7(5) . .
C125 Co3 C123 132.2(5) . .
B16 Co3 C126 84.5(5) . .
B9 Co3 C126 127.6(5) . .
B8 Co3 C126 173.8(5) . .
B18 Co3 C126 50.7(5) . .
B17 Co3 C126 84.3(5) . .
C124 Co3 C126 89.6(5) . .
B7 Co3 C126 131.3(5) . .
C125 Co3 C126 50.9(5) . .
C123 Co3 C126 92.8(5) . .
C10 O3 C45 117.9(8) . .
C49 N3 C53 118.2(8) . .
C49 N3 Ag2 121.8(7) . .
C53 N3 Ag2 117.6(6) . .
O1 C3 C2 125.3(11) . .
O1 C3 C4 116.2(10) . .
C2 C3 C4 118.3(10) . .
B2 B3 B1 59.5(9) . .
B2 B3 C123 60.5(7) . .
B1 B3 C123 109.8(10) . .
B2 B3 B4 108.5(10) . .
B1 B3 B4 61.3(8) . .
C123 B3 B4 110.3(9) . .
B2 B3 C124 108.1(9) . .
B1 B3 C124 110.1(9) . .
C123 B3 C124 60.3(7) . .
B4 B3 C124 61.1(7) . .
B35 Co4 B27 177.3(7) . .
B35 Co4 B36 47.1(5) . .
B27 Co4 B36 132.3(5) . .
B35 Co4 C129 133.4(6) . .
B27 Co4 C129 48.4(7) . .
B36 Co4 C129 99.2(6) . .
B35 Co4 B26 130.6(5) . .
B27 Co4 B26 49.8(5) . .
B36 Co4 B26 176.4(6) . .
C129 Co4 B26 84.3(5) . .
B35 Co4 B34 49.6(5) . .
B27 Co4 B34 128.6(6) . .
B36 Co4 B34 84.4(6) . .
C129 Co4 B34 176.3(5) . .
B26 Co4 B34 92.1(5) . .
B35 Co4 C127 85.7(6) . .
B27 Co4 C127 91.7(7) . .
B36 Co4 C127 84.6(6) . .
C129 Co4 C127 128.2(7) . .
B26 Co4 C127 92.4(6) . .
B34 Co4 C127 51.8(6) . .
B35 Co4 C130 99.2(6) . .
B27 Co4 C130 83.4(7) . .
B36 Co4 C130 98.3(6) . .
C129 Co4 C130 47.6(7) . .
B26 Co4 C130 84.7(5) . .
B34 Co4 C130 132.2(7) . .
C127 Co4 C130 175.1(7) . .
B35 Co4 C128 83.7(6) . .
B27 Co4 C128 94.2(6) . .
B36 Co4 C128 49.6(6) . .
C129 Co4 C128 96.3(7) . .
B26 Co4 C128 129.3(6) . .
B34 Co4 C128 86.0(7) . .
C127 Co4 C128 48.5(8) . .
C130 Co4 C128 131.2(7) . .
B35 Co4 B25 96.7(5) . .
B27 Co4 B25 85.3(6) . .
B36 Co4 B25 131.1(6) . .
C129 Co4 B25 83.9(5) . .
B26 Co4 B25 50.0(5) . .
B34 Co4 B25 93.9(5) . .
C127 Co4 B25 130.9(6) . .
C130 Co4 B25 49.3(5) . .
C128 Co4 B25 179.3(7) . .
C11 O4 C35 117.7(8) . .
C83 N4 C87 119.4(8) . .
C83 N4 Ag2 120.0(7) . .
C87 N4 Ag2 118.2(6) . .
O2 C4 C5 126.0(10) . .
O2 C4 C3 116.0(10) . .
C5 C4 C3 118.0(10) . .
B9 B4 B5 58.8(8) . .
B9 B4 B3 102.0(10) . .
B5 B4 B3 104.7(11) . .
B9 B4 B1 103.1(11) . .
B5 B4 B1 58.9(8) . .
B3 B4 B1 58.0(8) . .
B9 B4 C124 57.6(7) . .
B5 B4 C124 106.7(10) . .
B3 B4 C124 59.4(7) . .
B1 B4 C124 106.1(11) . .
C17 O5 C58 117.6(8) . .
C100 N5 C96 109(2) . .
C6 C5 C4 123.1(10) . .
B8 B5 B6 58.9(8) . .
B8 B5 B9 57.1(8) . .
B6 B5 B9 105.0(10) . .
B8 B5 B1 104.5(10) . .
B6 B5 B1 59.8(8) . .
B9 B5 B1 104.8(10) . .
B8 B5 B4 105.4(10) . .
B6 B5 B4 109.7(10) . .
B9 B5 B4 58.5(8) . .
B1 B5 B4 61.4(8) . .
C18 O6 C48 118.9(7) . .
C18 O6 Ag2 125.7(5) . .
C48 O6 Ag2 111.5(5) . .
C109 N6 C113 117.4(8) . .
C109 N6 Ag1 121.2(7) . .
C113 N6 Ag1 119.7(6) . .
C1 C6 C5 120.8(10) . .
C1 C6 C7 122.0(10) . .
C5 C6 C7 117.2(10) . .
B8 B6 B5 60.3(8) . .
B8 B6 B1 107.1(11) . .
B5 B6 B1 61.7(9) . .
B8 B6 B2 103.8(9) . .
B5 B6 B2 108.9(10) . .
B1 B6 B2 59.9(8) . .
B8 B6 B7 58.0(7) . .
B5 B6 B7 109.0(10) . .
B1 B6 B7 108.3(9) . .
B2 B6 B7 59.1(7) . .
C63 O7 C82 117.1(7) . .
O14 N7 O13 115(2) . .
O14 N7 C121 124(2) . .
O13 N7 C121 121(2) . .
C8 C7 C6 114.5(8) . .
B8 B7 B2 102.5(10) . .
B8 B7 C123 106.0(9) . .
B2 B7 C123 60.8(7) . .
B8 B7 B6 57.0(7) . .
B2 B7 B6 58.3(7) . .
C123 B7 B6 107.8(10) . .
B8 B7 Co3 64.4(6) . .
B2 B7 Co3 118.2(8) . .
C123 B7 Co3 66.0(5) . .
B6 B7 Co3 116.3(8) . .
C64 O8 C92 116.3(8) . .
O16 N8 O17 97(3) . .
O16 N8 C122 150(4) . .
O17 N8 C122 112(3) . .
C9 C8 C13 119.1(10) . .
C9 C8 C7 117.7(9) . .
C13 C8 C7 122.9(10) . .
B9 B8 B6 110.3(10) . .
B9 B8 B7 111.2(9) . .
B6 B8 B7 65.0(8) . .
B9 B8 B5 61.8(8) . .
B6 B8 B5 60.8(9) . .
B7 B8 B5 115.2(9) . .
B9 B8 Co3 66.2(6) . .
B6 B8 Co3 125.7(8) . .
B7 B8 Co3 67.0(6) . .
B5 B8 Co3 124.2(9) . .
C70 O9 C95 116.9(12) . .
C10 C9 C8 122.2(10) . .
B8 B9 B4 112.0(10) . .
B8 B9 C124 111.2(9) . .
B4 B9 C124 64.8(8) . .
B8 B9 B5 61.1(8) . .
B4 B9 B5 62.7(8) . .
C124 B9 B5 115.7(9) . .
B8 B9 Co3 66.5(6) . .
B4 B9 Co3 126.1(8) . .
C124 B9 Co3 66.6(6) . .
B5 B9 Co3 123.9(9) . .
C105 O10 C71 114.9(13) . .
O3 C10 C9 126.1(9) . .
O3 C10 C11 114.6(9) . .
C9 C10 C11 118.9(10) . .
B12 B10 B14 108.1(13) . .
B12 B10 B15 59.8(10) . .
B14 B10 B15 59.8(10) . .
B12 B10 B11 61.2(9) . .
B14 B10 B11 108.9(10) . .
B15 B10 B11 109.0(12) . .
B12 B10 B13 108.0(10) . .
B14 B10 B13 60.4(8) . .
B15 B10 B13 107.8(11) . .
B11 B10 B13 59.6(8) . .
C77 O11 C108 117.8(7) . .
C77 O11 Ag1 126.3(5) . .
C108 O11 Ag1 108.0(6) . .
O4 C11 C12 124.0(9) . .
O4 C11 C10 116.3(9) . .
C12 C11 C10 119.7(10) . .
B13 B11 B10 60.5(8) . .
B13 B11 B12 106.8(10) . .
B10 B11 B12 58.7(9) . .
B13 B11 C126 109.5(10) . .
B10 B11 C126 109.0(12) . .
B12 B11 C126 60.5(8) . .
B13 B11 B18 60.9(7) . .
B10 B11 B18 108.1(10) . .
B12 B11 B18 105.8(11) . .
C126 B11 B18 59.3(7) . .
C78 O12 C118 118.2(8) . .
C11 C12 C13 121.9(9) . .
B10 B12 B15 60.4(10) . .
B10 B12 C125 109.4(11) . .
B15 B12 C125 60.7(9) . .
B10 B12 B11 60.1(9) . .
B15 B12 B11 108.6(11) . .
C125 B12 B11 109.0(10) . .
B10 B12 C126 109.9(10) . .
B15 B12 C126 111.0(11) . .
C125 B12 C126 61.8(8) . .
B11 B12 C126 60.2(8) . .
C12 C13 C8 118.1(9) . .
C12 C13 C14 118.3(9) . .
C8 C13 C14 123.5(9) . .
B17 B13 B11 105.5(10) . .
B17 B13 B14 60.0(8) . .
B11 B13 B14 108.0(11) . .
B17 B13 B10 104.8(11) . .
B11 B13 B10 60.0(8) . .
B14 B13 B10 59.0(8) . .
B17 B13 B18 57.3(7) . .
B11 B13 B18 61.6(7) . .
B14 B13 B18 107.8(11) . .
B10 B13 B18 108.3(11) . .
C13 C14 C15 110.9(8) . .
B15 B14 B17 104.0(9) . .
B15 B14 B10 60.3(10) . .
B17 B14 B10 104.9(9) . .
B15 B14 B16 58.3(8) . .
B17 B14 B16 56.2(7) . .
B10 B14 B16 104.2(11) . .
B15 B14 B13 108.3(10) . .
B17 B14 B13 58.5(7) . .
B10 B14 B13 60.6(9) . .
B16 B14 B13 103.6(9) . .
C16 C15 C20 119.5(10) . .
C16 C15 C14 117.1(9) . .
C20 C15 C14 123.1(9) . .
B16 B15 B12 104.3(9) . .
B16 B15 B14 61.4(8) . .
B12 B15 B14 108.2(12) . .
B16 B15 B10 106.4(11) . .
B12 B15 B10 59.8(10) . .
B14 B15 B10 59.9(9) . .
B16 B15 C125 57.9(7) . .
B12 B15 C125 59.7(8) . .
B14 B15 C125 109.5(10) . .
B10 B15 C125 108.0(11) . .
C17 C16 C15 122.8(9) . .
B17 B16 C125 111.7(9) . .
B17 B16 B15 109.9(10) . .
C125 B16 B15 62.7(8) . .
B17 B16 B14 61.4(7) . .
C125 B16 B14 112.6(10) . .
B15 B16 B14 60.3(8) . .
B17 B16 Co3 66.9(5) . .
C125 B16 Co3 68.2(5) . .
B15 B16 Co3 124.9(8) . .
B14 B16 Co3 124.0(8) . .
C16 C17 O5 127.2(9) . .
C16 C17 C18 117.9(9) . .
O5 C17 C18 114.8(9) . .
B16 B17 B18 110.0(9) . .
B16 B17 B13 111.0(9) . .
B18 B17 B13 64.4(7) . .
B16 B17 B14 62.5(8) . .
B18 B17 B14 114.9(9) . .
B13 B17 B14 61.5(8) . .
B16 B17 Co3 65.6(5) . .
B18 B17 Co3 65.3(6) . .
B13 B17 Co3 123.6(7) . .
B14 B17 Co3 123.7(8) . .
C19 C18 O6 124.3(9) . .
C19 C18 C17 120.3(10) . .
O6 C18 C17 115.4(9) . .
B17 B18 C126 107.4(10) . .
B17 B18 B13 58.3(7) . .
C126 B18 B13 106.9(9) . .
B17 B18 B11 103.0(8) . .
C126 B18 B11 59.5(8) . .
B13 B18 B11 57.5(7) . .
B17 B18 Co3 65.8(6) . .
C126 B18 Co3 67.2(7) . .
B13 B18 Co3 118.8(8) . .
B11 B18 Co3 118.8(9) . .
C18 C19 C20 122.6(9) . .
B20 B19 B24 60.5(9) . .
B20 B19 B21 59.9(8) . .
B24 B19 B21 108.4(10) . .
B20 B19 B22 106.6(11) . .
B24 B19 B22 105.9(11) . .
B21 B19 B22 59.9(10) . .
B20 B19 B23 106.5(10) . .
B24 B19 B23 58.1(10) . .
B21 B19 B23 107.9(12) . .
B22 B19 B23 59.5(11) . .
C15 C20 C19 116.9(9) . .
C15 C20 C21 124.6(9) . .
C19 C20 C21 118.5(9) . .
B19 B20 B21 61.7(9) . .
B19 B20 B25 111.5(9) . .
B21 B20 B25 110.2(10) . .
B19 B20 B24 60.5(9) . .
B21 B20 B24 109.8(11) . .
B25 B20 B24 61.8(8) . .
B19 B20 B26 110.9(10) . .
B21 B20 B26 61.0(8) . .
B25 B20 B26 60.0(8) . .
B24 B20 B26 109.4(10) . .
C1 C21 C20 111.7(9) . .
B27 B21 B20 104.7(10) . .
B27 B21 B19 106.4(11) . .
B20 B21 B19 58.4(9) . .
B27 B21 B22 59.2(9) . .
B20 B21 B22 105.6(12) . .
B19 B21 B22 60.2(10) . .
B27 B21 B26 58.5(7) . .
B20 B21 B26 60.0(8) . .
B19 B21 B26 107.5(11) . .
B22 B21 B26 106.9(10) . .
O2 C22 C23 108.9(10) . .
C129 B22 B27 58.7(10) . .
C129 B22 B21 105.6(11) . .
B27 B22 B21 58.9(8) . .
C129 B22 B23 58.8(10) . .
B27 B22 B23 106.8(12) . .
B21 B22 B23 108.8(13) . .
C129 B22 B19 105.5(14) . .
B27 B22 B19 105.9(11) . .
B21 B22 B19 59.8(9) . .
B23 B22 B19 60.8(11) . .
N1 C23 C24 122.0(15) . .
N1 C23 C22 119.6(13) . .
C24 C23 C22 118.2(14) . .
C129 B23 C130 58.7(10) . .
C129 B23 B24 104.9(12) . .
C130 B23 B24 59.2(10) . .
C129 B23 B22 57.1(11) . .
C130 B23 B22 105.1(14) . .
B24 B23 B22 107.0(13) . .
C129 B23 B19 103.3(14) . .
C130 B23 B19 105.1(11) . .
B24 B23 B19 59.3(10) . .
B22 B23 B19 59.7(11) . .
C23 C24 C25 123.4(17) . .
C130 B24 B23 59.6(9) . .
C130 B24 B19 108.0(15) . .
B23 B24 B19 62.6(11) . .
C130 B24 B20 105.5(12) . .
B23 B24 B20 108.8(15) . .
B19 B24 B20 58.9(8) . .
C130 B24 B25 59.9(8) . .
B23 B24 B25 109.5(13) . .
B19 B24 B25 108.0(12) . .
B20 B24 B25 59.1(8) . .
C26 C25 C24 115.6(17) . .
C130 B25 B20 103.3(9) . .
C130 B25 B26 105.5(11) . .
B20 B25 B26 60.5(8) . .
C130 B25 B24 57.1(7) . .
B20 B25 B24 59.1(7) . .
B26 B25 B24 107.6(10) . .
C130 B25 Co4 64.7(7) . .
B20 B25 Co4 116.0(9) . .
B26 B25 Co4 63.7(6) . .
B24 B25 Co4 115.7(9) . .
C25 C26 C27 119.8(16) . .
C25 C26 C31 123.2(16) . .
C27 C26 C31 116.9(15) . .
B27 B26 B25 107.0(10) . .
B27 B26 B20 104.4(10) . .
B25 B26 B20 59.5(8) . .
B27 B26 B21 59.1(7) . .
B25 B26 B21 108.3(10) . .
B20 B26 B21 59.0(8) . .
B27 B26 Co4 63.9(6) . .
B25 B26 Co4 66.3(6) . .
B20 B26 Co4 117.5(9) . .
B21 B26 Co4 117.6(8) . .
N1 C27 C28 118.6(16) . .
N1 C27 C26 119.9(14) . .
C28 C27 C26 121.5(16) . .
C129 B27 B26 108.7(12) . .
C129 B27 B21 108.0(12) . .
B26 B27 B21 62.4(7) . .
C129 B27 B22 58.6(10) . .
B26 B27 B22 112.2(12) . .
B21 B27 B22 62.0(8) . .
C129 B27 Co4 66.4(7) . .
B26 B27 Co4 66.3(6) . .
B21 B27 Co4 122.6(9) . .
B22 B27 Co4 120.9(12) . .
B33 B28 B32 60.6(10) . .
B33 B28 B29 62.2(10) . .
B32 B28 B29 110.8(11) . .
B33 B28 B30 108.8(10) . .
B32 B28 B30 107.5(15) . .
B29 B28 B30 60.1(12) . .
B33 B28 B31 107.3(13) . .
B32 B28 B31 58.7(12) . .
B29 B28 B31 108.5(12) . .
B30 B28 B31 59.6(13) . .
B28 B29 B30 60.2(11) . .
B28 B29 B34 107.9(13) . .
B30 B29 B34 107.5(14) . .
B28 B29 C127 109.9(15) . .
B30 B29 C127 60.5(10) . .
B34 B29 C127 60.6(8) . .
B28 B29 B33 57.8(10) . .
B30 B29 B33 105.5(15) . .
B34 B29 B33 60.7(8) . .
C127 B29 B33 108.9(12) . .
C128 B30 B31 63.7(14) . .
C128 B30 B29 108.5(12) . .
B31 B30 B29 108.9(14) . .
C128 B30 B28 111.3(17) . .
B31 B30 B28 60.5(13) . .
B29 B30 B28 59.6(11) . .
C128 B30 C127 59.5(10) . .
B31 B30 C127 111.1(15) . .
B29 B30 C127 60.5(10) . .
B28 B30 C127 109.4(13) . .
B36 B31 B32 61.8(10) . .
B36 B31 B30 102.3(11) . .
B32 B31 B30 108.3(17) . .
B36 B31 B28 104.5(12) . .
B32 B31 B28 59.4(12) . .
B30 B31 B28 59.9(14) . .
B36 B31 C128 59.5(9) . .
B32 B31 C128 110.3(11) . .
B30 B31 C128 55.1(11) . .
B28 B31 C128 104.0(15) . .
B31 B32 B28 61.9(14) . .
B31 B32 B33 108.7(15) . .
B28 B32 B33 59.2(10) . .
B31 B32 B36 57.6(10) . .
B28 B32 B36 103.3(12) . .
B33 B32 B36 102.2(10) . .
B31 B32 B35 102.9(10) . .
B28 B32 B35 102.8(11) . .
B33 B32 B35 58.0(8) . .
B36 B32 B35 55.0(7) . .
B35 B33 B28 106.2(12) . .
B35 B33 B32 61.6(8) . .
B28 B33 B32 60.2(11) . .
B35 B33 B29 103.8(11) . .
B28 B33 B29 59.9(10) . .
B32 B33 B29 108.6(13) . .
B35 B33 B34 58.3(7) . .
B28 B33 B34 108.5(11) . .
B32 B33 B34 110.7(11) . .
B29 B33 B34 59.4(8) . .
B35 B34 B29 103.6(10) . .
B35 B34 C127 104.5(11) . .
B29 B34 C127 59.8(9) . .
B35 B34 B33 57.5(8) . .
B29 B34 B33 59.9(8) . .
C127 B34 B33 107.6(10) . .
B35 B34 Co4 63.8(6) . .
B29 B34 Co4 116.7(11) . .
C127 B34 Co4 64.5(8) . .
B33 B34 Co4 116.1(9) . .
O4 C35 C36 107.6(8) . .
B36 B35 B33 109.7(11) . .
B36 B35 B34 111.3(11) . .
B33 B35 B34 64.1(8) . .
B36 B35 B32 62.0(8) . .
B33 B35 B32 60.4(9) . .
B34 B35 B32 114.6(11) . .
B36 B35 Co4 66.8(6) . .
B33 B35 Co4 124.3(9) . .
B34 B35 Co4 66.5(6) . .
B32 B35 Co4 124.6(9) . .
N2 C36 C37 122.4(10) . .
N2 C36 C35 118.5(8) . .
C37 C36 C35 119.1(9) . .
B35 B36 B31 111.9(13) . .
B35 B36 C128 110.0(11) . .
B31 B36 C128 64.1(10) . .
B35 B36 B32 63.0(8) . .
B31 B36 B32 60.6(10) . .
C128 B36 B32 112.9(12) . .
B35 B36 Co4 66.1(5) . .
B31 B36 Co4 126.2(12) . .
C128 B36 Co4 67.0(6) . .
B32 B36 Co4 124.9(9) . .
C38 C37 C36 119.5(10) . .
C37 C38 C39 120.4(9) . .
C44 C39 C38 124.5(9) . .
C44 C39 C40 118.6(9) . .
C38 C39 C40 116.9(9) . .
N2 C40 C41 121.3(9) . .
N2 C40 C39 120.6(8) . .
C41 C40 C39 118.1(9) . .
C42 C41 C40 119.4(10) . .
C41 C42 C43 122.3(12) . .
C44 C43 C42 120.1(12) . .
C43 C44 C39 121.4(10) . .
O3 C45 C46 107.3(8) . .
C45 C46 C47 110.5(9) . .
O6 C48 C49 108.9(8) . .
N3 C49 C50 123.3(10) . .
N3 C49 C48 120.1(9) . .
C50 C49 C48 116.4(9) . .
C51 C50 C49 119.4(11) . .
C50 C51 C52 119.4(11) . .
C53 C52 C57 118.9(11) . .
C53 C52 C51 118.3(10) . .
C57 C52 C51 122.6(11) . .
C52 C53 C54 120.8(10) . .
C52 C53 N3 121.3(9) . .
C54 C53 N3 118.0(9) . .
C55 C54 C53 119.5(11) . .
C54 C55 C56 119.7(11) . .
C57 C56 C55 120.1(11) . .
C56 C57 C52 120.8(12) . .
O5 C58 C59 112.9(8) . .
C58 C59 C60 113.1(9) . .
C66 C61 C62 121.8(10) . .
C66 C61 C81 121.4(9) . .
C62 C61 C81 116.7(9) . .
C63 C62 C61 119.2(9) . .
C62 C63 C64 121.2(10) . .
C62 C63 O7 123.8(9) . .
C64 C63 O7 115.0(9) . .
C63 C64 C65 120.4(9) . .
C63 C64 O8 115.8(9) . .
C65 C64 O8 123.7(10) . .
C64 C65 C66 119.0(9) . .
C61 C66 C65 118.2(10) . .
C61 C66 C67 126.2(9) . .
C65 C66 C67 115.4(9) . .
C66 C67 C68 115.8(9) . .
C73 C68 C69 117.4(10) . .
C73 C68 C67 125.1(10) . .
C69 C68 C67 117.4(10) . .
C70 C69 C68 123.3(11) . .
O9 C70 C69 126.1(11) . .
O9 C70 C71 116.6(11) . .
C69 C70 C71 117.3(11) . .
C72 C71 O10 125.5(11) . .
C72 C71 C70 120.2(10) . .
O10 C71 C70 114.3(10) . .
C71 C72 C73 121.5(11) . .
C68 C73 C72 120.1(10) . .
C68 C73 C74 121.4(10) . .
C72 C73 C74 118.4(10) . .
C75 C74 C73 112.0(8) . .
C80 C75 C76 117.2(10) . .
C80 C75 C74 124.8(10) . .
C76 C75 C74 118.0(9) . .
C77 C76 C75 122.4(9) . .
C78 C77 O11 115.8(8) . .
C78 C77 C76 119.5(9) . .
O11 C77 C76 124.6(8) . .
C77 C78 C79 120.0(9) . .
C77 C78 O12 114.4(9) . .
C79 C78 O12 125.6(9) . .
C78 C79 C80 121.0(9) . .
C75 C80 C79 119.6(10) . .
C75 C80 C81 123.3(10) . .
C79 C80 C81 117.0(9) . .
C80 C81 C61 109.5(8) . .
O7 C82 C83 108.4(8) . .
N4 C83 C84 123.8(10) . .
N4 C83 C82 116.8(9) . .
C84 C83 C82 119.4(9) . .
C85 C84 C83 116.7(10) . .
C84 C85 C86 122.4(10) . .
C85 C86 C91 124.8(10) . .
C85 C86 C87 117.9(10) . .
C91 C86 C87 117.3(10) . .
N4 C87 C88 120.0(9) . .
N4 C87 C86 119.8(9) . .
C88 C87 C86 120.3(9) . .
C89 C88 C87 119.8(10) . .
C88 C89 C90 120.3(11) . .
C91 C90 C89 121.4(11) . .
C90 C91 C86 121.0(10) . .
O8 C92 C93 106.7(8) . .
C94 C93 C92 112.3(10) . .
O9 C95 C96 104.8(15) . .
C97 C96 N5 132(2) . .
C97 C96 C95 114(2) . .
N5 C96 C95 114.1(19) . .
C96 C97 C98 111(2) . .
C97 C98 C99 126.8(18) . .
C97 C98 C104 116(2) . .
C99 C98 C104 117.0(17) . .
C100 C99 C101 127.9(19) . .
C100 C99 C98 114.7(14) . .
C101 C99 C98 117.4(17) . .
C99 C100 N5 125(2) . .
C99 C101 C102 121(2) . .
C103 C102 C101 125(2) . .
C102 C103 C104 116(2) . .
C103 C104 C98 122(3) . .
O10 C105 C106 106(2) . .
C107 C106 C105 102(3) . .
O11 C108 C109 109.1(8) . .
N6 C109 C110 124.1(10) . .
N6 C109 C108 117.9(9) . .
C110 C109 C108 118.0(10) . .
C111 C110 C109 119.3(11) . .
C110 C111 C112 120.1(10) . .
C117 C112 C113 118.4(10) . .
C117 C112 C111 124.2(10) . .
C113 C112 C111 117.4(10) . .
C112 C113 N6 121.7(10) . .
C112 C113 C114 119.4(11) . .
N6 C113 C114 118.9(9) . .
C115 C114 C113 121.6(10) . .
C114 C115 C116 119.0(11) . .
C117 C116 C115 119.4(12) . .
C112 C117 C116 122.1(11) . .
O12 C118 C119 111.9(8) . .
C118 C119 C120 113.0(10) . .
B7 C123 B2 59.3(7) . .
B7 C123 B3 106.2(9) . .
B2 C123 B3 58.4(8) . .
B7 C123 C124 106.9(8) . .
B2 C123 C124 106.2(10) . .
B3 C123 C124 60.2(8) . .
B7 C123 Co3 64.3(5) . .
B2 C123 Co3 115.5(7) . .
B3 C123 Co3 115.7(8) . .
C124 C123 Co3 63.3(5) . .
B9 C124 B3 102.0(9) . .
B9 C124 C123 104.5(9) . .
B3 C124 C123 59.5(7) . .
B9 C124 B4 57.6(8) . .
B3 C124 B4 59.4(7) . .
C123 C124 B4 108.2(9) . .
B9 C124 Co3 64.2(6) . .
B3 C124 Co3 117.1(7) . .
C123 C124 Co3 65.6(5) . .
B4 C124 Co3 117.4(8) . .
B16 C125 B12 105.5(10) . .
B16 C125 B15 59.5(8) . .
B12 C125 B15 59.6(8) . .
B16 C125 C126 106.7(9) . .
B12 C125 C126 60.9(8) . .
B15 C125 C126 109.3(11) . .
B16 C125 Co3 64.0(6) . .
B12 C125 Co3 118.8(9) . .
B15 C125 Co3 118.3(9) . .
C126 C125 Co3 65.6(5) . .
B18 C126 B11 61.2(8) . .
B18 C126 B12 106.4(9) . .
B11 C126 B12 59.3(8) . .
B18 C126 C125 104.0(9) . .
B11 C126 C125 104.7(9) . .
B12 C126 C125 57.3(8) . .
B18 C126 Co3 62.0(6) . .
B11 C126 Co3 115.8(8) . .
B12 C126 Co3 113.9(9) . .
C125 C126 Co3 63.5(6) . .
C128 C127 B29 104.6(12) . .
C128 C127 B30 56.1(12) . .
B29 C127 B30 59.0(11) . .
C128 C127 B34 107.2(12) . .
B29 C127 B34 59.5(9) . .
B30 C127 B34 105.5(11) . .
C128 C127 Co4 66.2(9) . .
B29 C127 Co4 115.8(10) . .
B30 C127 Co4 114.5(13) . .
B34 C127 Co4 63.8(7) . .
B30 C128 C127 64.4(12) . .
B30 C128 B36 104.6(12) . .
C127 C128 B36 106.9(11) . .
B30 C128 B31 61.1(13) . .
C127 C128 B31 112.9(15) . .
B36 C128 B31 56.4(10) . .
B30 C128 Co4 120.7(13) . .
C127 C128 Co4 65.3(7) . .
B36 C128 Co4 63.4(7) . .
B31 C128 Co4 115.9(11) . .
B22 C129 C130 112.5(12) . .
B22 C129 B27 62.7(10) . .
C130 C129 B27 110.1(10) . .
B22 C129 B23 64.2(12) . .
C130 C129 B23 60.8(11) . .
B27 C129 B23 114.4(11) . .
B22 C129 Co4 123.6(10) . .
C130 C129 Co4 67.4(7) . .
B27 C129 Co4 65.2(7) . .
B23 C129 Co4 124.1(11) . .
C129 C130 B24 107.9(13) . .
C129 C130 B23 60.5(12) . .
B24 C130 B23 61.2(10) . .
C129 C130 B25 108.6(12) . .
B24 C130 B25 63.1(8) . .
B23 C130 B25 113.5(10) . .
C129 C130 Co4 64.9(8) . .
B24 C130 Co4 122.1(9) . .
B23 C130 Co4 121.4(14) . .
B25 C130 Co4 66.1(6) . .
O1 C32B C33B 107.8(18) . .
C34B C33B C32B 94(3) . .
C30 C29 C28 116(2) . .
C30 C31 C26 118.4(19) . .
C27 C28 C29 120(2) . .
C31 C30 C29 127(2) . .

loop_
_geom_bond_atom_site_label_1
_geom_bond_atom_site_label_2
_geom_bond_distance
_geom_bond_site_symmetry_2
Ag1 N2 2.189(7) 1_455
Ag1 N6 2.197(7) .
Ag1 O11 2.513(7) .
O1 C3 1.356(13) .
O1 C32B 1.42(2) .
N1 C23 1.252(17) .
N1 C27 1.365(18) .
C1 C6 1.356(15) .
C1 C2 1.430(14) .
C1 C21 1.522(15) .
B1 B6 1.74(2) .
B1 B2 1.74(2) .
B1 B3 1.755(19) .
B1 B5 1.770(18) .
B1 B4 1.81(2) .
Ag2 N4 2.198(7) .
Ag2 N3 2.200(8) .
Ag2 O6 2.510(6) .
O2 C4 1.384(13) .
O2 C22 1.432(15) .
N2 C36 1.300(13) .
N2 C40 1.378(13) .
N2 Ag1 2.189(7) 1_655
C2 C3 1.394(16) .
B2 B6 1.741(17) .
B2 B3 1.74(2) .
B2 B7 1.755(18) .
B2 C123 1.782(17) .
Co3 B16 2.037(10) .
Co3 B9 2.039(13) .
Co3 B8 2.043(11) .
Co3 B18 2.051(15) .
Co3 B17 2.059(11) .
Co3 C124 2.077(12) .
Co3 B7 2.087(12) .
Co3 C125 2.105(13) .
Co3 C123 2.117(10) .
Co3 C126 2.141(13) .
O3 C10 1.380(12) .
O3 C45 1.426(11) .
N3 C49 1.298(13) .
N3 C53 1.434(14) .
C3 C4 1.422(16) .
B3 C123 1.79(2) .
B3 B4 1.80(2) .
B3 C124 1.804(17) .
Co4 B35 2.032(11) .
Co4 B27 2.035(14) .
Co4 B36 2.044(11) .
Co4 C129 2.055(14) .
Co4 B26 2.074(12) .
Co4 B34 2.077(16) .
Co4 C127 2.089(17) .
Co4 C130 2.095(16) .
Co4 C128 2.104(14) .
Co4 B25 2.119(13) .
O4 C11 1.373(13) .
O4 C35 1.441(11) .
N4 C83 1.317(13) .
N4 C87 1.363(12) .
C4 C5 1.389(15) .
B4 B9 1.712(18) .
B4 B5 1.78(2) .
B4 C124 1.84(2) .
O5 C17 1.376(13) .
O5 C58 1.416(12) .
N5 C100 1.35(3) .
N5 C96 1.48(3) .
C5 C6 1.360(15) .
B5 B8 1.71(2) .
B5 B6 1.71(2) .
B5 B9 1.72(2) .
O6 C18 1.376(12) .
O6 C48 1.416(11) .
N6 C109 1.345(13) .
N6 C113 1.404(14) .
C6 C7 1.547(14) .
B6 B8 1.682(16) .
B6 B7 1.817(19) .
O7 C63 1.402(12) .
O7 C82 1.415(12) .
N7 O14 1.27(2) .
N7 O13 1.31(2) .
N7 C121 1.41(3) .
C7 C8 1.505(16) .
B7 B8 1.700(17) .
B7 C123 1.766(17) .
O8 C64 1.399(12) .
O8 C92 1.437(12) .
N8 O16 1.19(3) .
N8 O17 1.35(3) .
N8 C122 1.37(5) .
C8 C9 1.395(15) .
C8 C13 1.407(14) .
B8 B9 1.637(19) .
O9 C70 1.367(14) .
O9 C95 1.38(2) .
C9 C10 1.383(15) .
B9 C124 1.712(17) .
O10 C105 1.38(2) .
O10 C71 1.384(14) .
C10 C11 1.389(14) .
B10 B12 1.74(2) .
B10 B14 1.75(2) .
B10 B15 1.75(3) .
B10 B11 1.77(2) .
B10 B13 1.77(2) .
O11 C77 1.377(12) .
O11 C108 1.456(11) .
C11 C12 1.388(15) .
B11 B13 1.758(18) .
B11 B12 1.79(2) .
B11 C126 1.80(2) .
B11 B18 1.833(18) .
O12 C78 1.393(12) .
O12 C118 1.448(11) .
C12 C13 1.404(15) .
B12 B15 1.74(2) .
B12 C125 1.74(2) .
B12 C126 1.807(17) .
C13 C14 1.522(15) .
B13 B17 1.718(19) .
B13 B14 1.77(2) .
B13 B18 1.820(17) .
C14 C15 1.522(15) .
B14 B15 1.74(2) .
B14 B17 1.744(15) .
B14 B16 1.76(2) .
C15 C16 1.382(14) .
C15 C20 1.400(14) .
B15 B16 1.705(19) .
B15 C125 1.759(18) .
C16 C17 1.372(15) .
B16 B17 1.650(17) .
B16 C125 1.676(18) .
C17 C18 1.421(14) .
B17 B18 1.699(16) .
C18 C19 1.325(15) .
B18 C126 1.798(18) .
C19 C20 1.434(14) .
B19 B20 1.735(19) .
B19 B24 1.76(3) .
B19 B21 1.79(2) .
B19 B22 1.80(3) .
B19 B23 1.82(2) .
C20 C21 1.531(15) .
B20 B21 1.76(2) .
B20 B25 1.764(18) .
B20 B24 1.76(2) .
B20 B26 1.780(18) .
B21 B27 1.740(17) .
B21 B22 1.79(2) .
B21 B26 1.797(18) .
C22 C23 1.450(17) .
B22 C129 1.68(2) .
B22 B27 1.75(3) .
B22 B23 1.80(3) .
C23 C24 1.37(2) .
B23 C129 1.71(3) .
B23 C130 1.71(2) .
B23 B24 1.74(3) .
C24 C25 1.38(2) .
B24 C130 1.71(2) .
B24 B25 1.81(2) .
C25 C26 1.32(2) .
B25 C130 1.757(18) .
B25 B26 1.77(2) .
C26 C27 1.46(2) .
C26 C31 1.56(2) .
B26 B27 1.730(19) .
C27 C28 1.42(2) .
B27 C129 1.68(2) .
B28 B33 1.73(2) .
B28 B32 1.75(3) .
B28 B29 1.77(3) .
B28 B30 1.78(3) .
B28 B31 1.79(3) .
B29 B30 1.78(3) .
B29 B34 1.80(2) .
B29 C127 1.80(2) .
B29 B33 1.81(2) .
B30 C128 1.66(3) .
B30 B31 1.77(4) .
B30 C127 1.80(2) .
B31 B36 1.68(2) .
B31 B32 1.73(3) .
B31 C128 1.82(2) .
B32 B33 1.75(2) .
B32 B36 1.76(2) .
B32 B35 1.773(16) .
B33 B35 1.710(19) .
B33 B34 1.823(18) .
B34 B35 1.725(19) .
B34 C127 1.82(2) .
C35 C36 1.503(15) .
B35 B36 1.629(18) .
C36 C37 1.408(14) .
B36 C128 1.74(2) .
C37 C38 1.356(16) .
C38 C39 1.414(16) .
C39 C44 1.406(16) .
C39 C40 1.431(13) .
C40 C41 1.421(15) .
C41 C42 1.363(16) .
C42 C43 1.370(15) .
C43 C44 1.345(17) .
C45 C46 1.505(16) .
C46 C47 1.552(14) .
C48 C49 1.493(14) .
C49 C50 1.404(15) .
C50 C51 1.364(17) .
C51 C52 1.429(16) .
C52 C53 1.369(15) .
C52 C57 1.396(17) .
C53 C54 1.415(15) .
C54 C55 1.354(16) .
C55 C56 1.418(16) .
C56 C57 1.356(17) .
C58 C59 1.497(16) .
C59 C60 1.545(16) .
C61 C66 1.373(15) .
C61 C62 1.379(15) .
C61 C81 1.571(14) .
C62 C63 1.368(14) .
C63 C64 1.370(15) .
C64 C65 1.383(15) .
C65 C66 1.432(14) .
C66 C67 1.530(16) .
C67 C68 1.538(15) .
C68 C73 1.380(16) .
C68 C69 1.393(15) .
C69 C70 1.379(17) .
C70 C71 1.411(18) .
C71 C72 1.349(15) .
C72 C73 1.395(15) .
C73 C74 1.552(15) .
C74 C75 1.495(15) .
C75 C80 1.402(14) .
C75 C76 1.415(15) .
C76 C77 1.386(15) .
C77 C78 1.377(13) .
C78 C79 1.380(14) .
C79 C80 1.417(15) .
C80 C81 1.513(14) .
C82 C83 1.516(15) .
C83 C84 1.409(14) .
C84 C85 1.362(16) .
C85 C86 1.364(16) .
C86 C91 1.426(16) .
C86 C87 1.440(14) .
C87 C88 1.401(15) .
C88 C89 1.389(17) .
C89 C90 1.392(15) .
C90 C91 1.358(16) .
C92 C93 1.523(16) .
C93 C94 1.491(15) .
C95 C96 1.75(3) .
C96 C97 1.21(2) .
C97 C98 1.33(2) .
C98 C99 1.42(3) .
C98 C104 1.44(3) .
C99 C100 1.32(2) .
C99 C101 1.34(2) .
C101 C102 1.38(3) .
C102 C103 1.30(3) .
C103 C104 1.36(3) .
C105 C106 1.57(4) .
C106 C107 1.38(4) .
C108 C109 1.514(15) .
C109 C110 1.376(14) .
C110 C111 1.360(17) .
C111 C112 1.440(16) .
C112 C117 1.381(17) .
C112 C113 1.396(15) .
C113 C114 1.415(16) .
C114 C115 1.368(17) .
C115 C116 1.397(16) .
C116 C117 1.397(17) .
C118 C119 1.515(15) .
C119 C120 1.520(16) .
C123 C124 1.808(18) .
C125 C126 1.824(19) .
C127 C128 1.72(3) .
C129 C130 1.68(3) .
C32B C33B 1.52(3) .
C33B C34B 1.35(5) .
C29 C30 1.43(3) .
C29 C28 1.52(3) .
C31 C30 1.33(3) .
